data_1543759
loop_
_publ_author_name
'Fukui, Norihito'
'Cha, Wonhee'
'Shimizu, Daiki'
'Oh, Juwon'
'Furukawa, Ko'
'Yorimitsu, Hideki'
'Kim, Dongho'
'Osuka, Atsuhiro'

_publ_section_title
;
 Highly planar diarylamine-fused porphyrins and their remarkably stable
 radical cations.
;
_journal_issue 1
_journal_name_full 'Chemical science'
_journal_page_first 189
_journal_page_last 199
_journal_paper_doi 10.1039/c6sc02721k
_journal_volume 8
_journal_year 2017
_chemical_formula_moiety 'C74 H73 Cl2 N5 Ni O, 0.75(C H Cl3)'
_chemical_formula_sum 'C74.75 H73.75 Cl4.25 N5 Ni O'
_chemical_formula_weight 1267.50
_chemical_name_systematic 8
_space_group_crystal_system triclinic
_space_group_IT_number 2
_space_group_name_Hall '-P 1'
_space_group_name_H-M_alt 'P -1'
_symmetry_space_group_name_Hall '-P 1'
_symmetry_space_group_name_H-M 'P -1'
_atom_sites_solution_hydrogens geom
_audit_creation_method SHELXL-2014/7
_audit_update_record
;
2016-03-17 deposited with the CCDC.
2016-08-01 downloaded from the CCDC.
;
_cell_angle_alpha 62.0374(10)
_cell_angle_beta 79.030(16)
_cell_angle_gamma 87.782(14)
_cell_formula_units_Z 4
_cell_length_a 18.141(3)
_cell_length_b 20.0791(19)
_cell_length_c 20.299(2)
_cell_measurement_reflns_used 3163
_cell_measurement_temperature 93(2)
_cell_measurement_theta_max 68.2
_cell_measurement_theta_min 25.2
_cell_volume 6400.6(14)
_computing_structure_refinement 'SHELXL-2014/7 (Sheldrick, 2014)'
_diffrn_ambient_temperature 93(2)
_diffrn_detector_area_resol_mean 5.8140
_diffrn_measured_fraction_theta_full 0.974
_diffrn_measured_fraction_theta_max 0.970
_diffrn_measurement_device_type 'Rigaku XtaLAB P200'
_diffrn_measurement_method \w
_diffrn_radiation_monochromator graphite
_diffrn_radiation_source 'fine-focus sealed tube'
_diffrn_radiation_type CuK\a
_diffrn_radiation_wavelength 1.54187
_diffrn_reflns_av_R_equivalents 0.0824
_diffrn_reflns_av_unetI/netI 0.0773
_diffrn_reflns_Laue_measured_fraction_full 0.974
_diffrn_reflns_Laue_measured_fraction_max 0.970
_diffrn_reflns_limit_h_max 21
_diffrn_reflns_limit_h_min -21
_diffrn_reflns_limit_k_max 24
_diffrn_reflns_limit_k_min -24
_diffrn_reflns_limit_l_max 24
_diffrn_reflns_limit_l_min -20
_diffrn_reflns_number 84046
_diffrn_reflns_point_group_measured_fraction_full 0.974
_diffrn_reflns_point_group_measured_fraction_max 0.970
_diffrn_reflns_theta_full 67.687
_diffrn_reflns_theta_max 68.360
_diffrn_reflns_theta_min 6.572
_exptl_absorpt_coefficient_mu 2.451
_exptl_absorpt_correction_T_max 1.000
_exptl_absorpt_correction_T_min 0.835
_exptl_absorpt_correction_type multi-scan
_exptl_absorpt_process_details 'REQAB (Rigaku, 1998)'
_exptl_crystal_colour Green
_exptl_crystal_density_diffrn 1.315
_exptl_crystal_density_method 'not measured'
_exptl_crystal_description Prism
_exptl_crystal_F_000 2662
_exptl_crystal_size_max 0.230
_exptl_crystal_size_mid 0.130
_exptl_crystal_size_min 0.020
_refine_diff_density_max 1.791
_refine_diff_density_min -0.739
_refine_diff_density_rms 0.109
_refine_ls_extinction_method none
_refine_ls_goodness_of_fit_ref 1.045
_refine_ls_hydrogen_treatment constr
_refine_ls_matrix_type full
_refine_ls_number_parameters 1586
_refine_ls_number_reflns 22782
_refine_ls_number_restraints 288
_refine_ls_restrained_S_all 1.068
_refine_ls_R_factor_all 0.1256
_refine_ls_R_factor_gt 0.0791
_refine_ls_shift/su_max 0.137
_refine_ls_shift/su_mean 0.001
_refine_ls_structure_factor_coef Fsqd
_refine_ls_weighting_details 'w=1/[\s^2^(Fo^2^)+(0.1450P)^2^] where P=(Fo^2^+2Fc^2^)/3'
_refine_ls_weighting_scheme calc
_refine_ls_wR_factor_gt 0.2204
_refine_ls_wR_factor_ref 0.2451
_reflns_Friedel_coverage 0.000
_reflns_number_gt 13168
_reflns_number_total 22782
_reflns_threshold_expression 'I > 2\s(I)'
_cod_data_source_file c6sc02721k2.cif
_cod_data_source_block 50727NF
_cod_depositor_comments
;
The following automatic conversions were performed:

'_exptl_absorpt_correction_type' value 'Multi-scan' changed to
'multi-scan' according to
/usr/data/users/saulius/crontab/automatic-downloads/rss-feeds/RSC/lib/dictionaries/cif_core.dic
dictionary named 'cif_core.dic' version 2.4.2 from 2011-04-26.

Automatic conversion script
Id: cif_fix_values 4268 2015-11-12 08:31:59Z antanas 

 Adding full bibliography for 1543756--1543762.cif.

 Adding full bibliography for 1543756--1543762.cif.

2019-08-14
Z value and formula fixed to values more according to usual
chemical conventions.                 miguel
;
_cod_original_formula_weight 2535.01
_cod_original_formula_moiety '2(C74 H73 Cl2 N5 Ni O), 1.5(C H Cl3)'
_cod_original_formula_units_Z 2
_cod_original_formula_sum 'C149.50 H147.50 Cl8.50 N10 Ni2 O2'
_cod_database_code 1543759
_shelx_shelxl_version_number 2014/7
_shelx_space_group_comment
;
The symmetry employed for this shelxl refinement is uniquely defined
by the following loop, which should always be used as a source of
symmetry information in preference to the above space-group names.
They are only intended as comments.
;
_shelx_estimated_absorpt_t_min 0.603
_shelx_estimated_absorpt_t_max 0.953

loop_
_space_group_symop_operation_xyz
'x, y, z'
'-x, -y, -z'

loop_
_atom_site_label
_atom_site_type_symbol
_atom_site_fract_x
_atom_site_fract_y
_atom_site_fract_z
_atom_site_U_iso_or_equiv
_atom_site_adp_type
_atom_site_occupancy
_atom_site_site_symmetry_order
_atom_site_calc_flag
_atom_site_refinement_flags_posn
_atom_site_refinement_flags_adp
_atom_site_refinement_flags_occupancy
_atom_site_disorder_assembly
_atom_site_disorder_group
C1 C 0.0373(2) 0.2056(2) 0.4551(2) 0.0312(10) Uani 1 1 d . . . . .
C2 C 0.0937(2) 0.2241(2) 0.3897(2) 0.0324(10) Uani 1 1 d . . . . .
C3 C 0.1258(2) 0.1587(3) 0.3967(2) 0.0326(10) Uani 1 1 d . . . . .
C4 C 0.0871(2) 0.1008(2) 0.4670(2) 0.0273(9) Uani 1 1 d . . . . .
C5 C 0.1078(2) 0.0271(2) 0.4941(2) 0.0264(9) Uani 1 1 d . . . . .
C6 C 0.0714(2) -0.0308(2) 0.5647(2) 0.0266(9) Uani 1 1 d . . . . .
C7 C 0.0957(2) -0.1058(2) 0.5930(2) 0.0293(10) Uani 1 1 d . . . . .
C8 C 0.0520(2) -0.1448(2) 0.6646(2) 0.0318(10) Uani 1 1 d . . . . .
C9 C 0.0037(2) -0.0935(2) 0.6780(2) 0.0290(10) Uani 1 1 d . . . . .
C10 C -0.0490(2) -0.1111(2) 0.7452(2) 0.0294(10) Uani 1 1 d . . . . .
C11 C -0.1032(2) -0.0623(2) 0.7491(2) 0.0278(9) Uani 1 1 d . . . . .
C12 C -0.1620(2) -0.0827(2) 0.8140(2) 0.0323(10) Uani 1 1 d . . . . .
H1 H -0.1695 -0.1298 0.8592 0.039 Uiso 1 1 calc R U . . .
C13 C -0.2048(2) -0.0236(2) 0.7995(2) 0.0320(10) Uani 1 1 d . . . . .
H2 H -0.2492 -0.0215 0.8318 0.038 Uiso 1 1 calc R U . . .
C14 C -0.1711(2) 0.0362(2) 0.7260(2) 0.0286(9) Uani 1 1 d . . . . .
C15 C -0.1930(2) 0.1091(2) 0.6984(2) 0.0282(9) Uani 1 1 d . . . . .
C16 C -0.1516(2) 0.1680(2) 0.6324(2) 0.0286(9) Uani 1 1 d . . . . .
C17 C -0.1681(3) 0.2459(2) 0.6054(3) 0.0342(10) Uani 1 1 d . . . . .
H3 H -0.2088 0.2652 0.6270 0.041 Uiso 1 1 calc R U . . .
C18 C -0.1157(3) 0.2858(2) 0.5445(3) 0.0367(11) Uani 1 1 d . . . . .
H4 H -0.1117 0.3392 0.5145 0.044 Uiso 1 1 calc R U . . .
C19 C -0.0663(2) 0.2338(2) 0.5321(2) 0.0307(10) Uani 1 1 d . . . . .
C20 C -0.0068(3) 0.2565(2) 0.4718(2) 0.0343(10) Uani 1 1 d . . . . .
C21 C 0.1879(2) 0.1410(2) 0.3525(2) 0.0310(10) Uani 1 1 d . . . . .
C22 C 0.2312(3) 0.1959(3) 0.2828(2) 0.0364(11) Uani 1 1 d . . . . .
H5 H 0.2181 0.2471 0.2620 0.044 Uiso 1 1 calc R U . . .
C23 C 0.2918(3) 0.1762(3) 0.2452(3) 0.0388(11) Uani 1 1 d . . . . .
H6 H 0.3205 0.2134 0.1987 0.047 Uiso 1 1 calc R U . . .
C24 C 0.3109(3) 0.1016(3) 0.2754(3) 0.0403(11) Uani 1 1 d . . . . .
H7 H 0.3525 0.0877 0.2491 0.048 Uiso 1 1 calc R U . . .
C25 C 0.2700(2) 0.0472(3) 0.3435(2) 0.0330(10) Uani 1 1 d . . . . .
C26 C 0.2081(2) 0.0665(3) 0.3822(2) 0.0307(10) Uani 1 1 d . . . . .
C27 C 0.1572(2) -0.1242(2) 0.5488(2) 0.0318(10) Uani 1 1 d . . . . .
C28 C 0.1835(3) -0.1967(3) 0.5717(3) 0.0367(11) Uani 1 1 d . . . . .
H8 H 0.1586 -0.2377 0.6178 0.044 Uiso 1 1 calc R U . . .
C29 C 0.2443(3) -0.2096(3) 0.5291(3) 0.0411(12) Uani 1 1 d . . . . .
H9 H 0.2618 -0.2590 0.5458 0.049 Uiso 1 1 calc R U . . .
C30 C 0.2805(3) -0.1505(3) 0.4616(3) 0.0390(11) Uani 1 1 d . . . . .
H10 H 0.3233 -0.1594 0.4323 0.047 Uiso 1 1 calc R U . . .
C31 C 0.2553(2) -0.0798(3) 0.4368(2) 0.0336(10) Uani 1 1 d . . . . .
C32 C 0.1925(2) -0.0645(2) 0.4795(2) 0.0307(10) Uani 1 1 d . . . . .
C33 C -0.0433(2) -0.1798(2) 0.8178(2) 0.0297(10) Uani 1 1 d . . . . .
C34 C 0.0089(3) -0.1755(3) 0.8578(2) 0.0363(11) Uani 1 1 d . . . . .
H11 H 0.0404 -0.1308 0.8371 0.044 Uiso 1 1 calc R U . . .
C35 C 0.0159(3) -0.2353(3) 0.9273(3) 0.0388(11) Uani 1 1 d . . . . .
C36 C -0.0305(3) -0.3002(3) 0.9555(3) 0.0393(11) Uani 1 1 d . . . . .
H12 H -0.0252 -0.3421 1.0025 0.047 Uiso 1 1 calc R U . . .
C37 C -0.0844(2) -0.3065(2) 0.9176(2) 0.0330(10) Uani 1 1 d . . . . .
C38 C -0.0904(2) -0.2445(2) 0.8484(2) 0.0298(10) Uani 1 1 d . . . . .
H13 H -0.1273 -0.2465 0.8217 0.036 Uiso 1 1 calc R U . . .
C39 C 0.0732(3) -0.2322(3) 0.9735(3) 0.0511(14) Uani 1 1 d . . . . .
C40 C 0.0335(3) -0.2486(4) 1.0519(3) 0.0633(16) Uani 1 1 d . . . . .
H39 H -0.0060 -0.2129 1.0482 0.095 Uiso 1 1 calc R U . . .
H40 H 0.0109 -0.3003 1.0792 0.095 Uiso 1 1 calc R U . . .
H41 H 0.0696 -0.2431 1.0796 0.095 Uiso 1 1 calc R U . . .
C41 C 0.1335(4) -0.2830(6) 0.9734(5) 0.107(3) Uani 1 1 d . . . . .
H42 H 0.1572 -0.2696 0.9209 0.161 Uiso 1 1 calc R U . . .
H43 H 0.1712 -0.2781 0.9999 0.161 Uiso 1 1 calc R U . . .
H44 H 0.1124 -0.3352 0.9995 0.161 Uiso 1 1 calc R U . . .
C42 C 0.1077(4) -0.1493(5) 0.9387(4) 0.092(3) Uani 1 1 d . . . . .
H45 H 0.0672 -0.1155 0.9388 0.139 Uiso 1 1 calc R U . . .
H46 H 0.1428 -0.1478 0.9692 0.139 Uiso 1 1 calc R U . . .
H47 H 0.1345 -0.1328 0.8863 0.139 Uiso 1 1 calc R U . . .
C43 C -0.1346(3) -0.3792(3) 0.9537(3) 0.0388(11) Uani 1 1 d . . . . .
C44 C -0.0858(3) -0.4456(3) 0.9640(4) 0.0679(18) Uani 1 1 d . . . . .
H48 H -0.0572 -0.4371 0.9143 0.102 Uiso 1 1 calc R U . . .
H49 H -0.0510 -0.4504 0.9972 0.102 Uiso 1 1 calc R U . . .
H50 H -0.1180 -0.4922 0.9870 0.102 Uiso 1 1 calc R U . . .
C45 C -0.1793(3) -0.3924(3) 1.0311(3) 0.0537(14) Uani 1 1 d . . . . .
H51 H -0.2106 -0.3497 1.0244 0.081 Uiso 1 1 calc R U . . .
H52 H -0.2115 -0.4389 1.0541 0.081 Uiso 1 1 calc R U . . .
H53 H -0.1445 -0.3972 1.0643 0.081 Uiso 1 1 calc R U . . .
C46 C -0.1904(3) -0.3755(3) 0.9043(3) 0.0498(13) Uani 1 1 d . . . . .
H54 H -0.2224 -0.3331 0.8969 0.075 Uiso 1 1 calc R U . . .
H55 H -0.1626 -0.3684 0.8548 0.075 Uiso 1 1 calc R U . . .
H56 H -0.2217 -0.4228 0.9295 0.075 Uiso 1 1 calc R U . . .
C47 C -0.2566(2) 0.1277(2) 0.7441(2) 0.0294(10) Uani 1 1 d . . . . .
C48 C -0.3295(2) 0.0999(3) 0.7563(2) 0.0332(10) Uani 1 1 d . . . . .
H14 H -0.3389 0.0693 0.7342 0.040 Uiso 1 1 calc R U . . .
C49 C -0.3891(2) 0.1158(3) 0.7999(3) 0.0349(10) Uani 1 1 d . . . . .
C50 C -0.3744(2) 0.1617(2) 0.8303(3) 0.0338(10) Uani 1 1 d . . . . .
H15 H -0.4148 0.1733 0.8599 0.041 Uiso 1 1 calc R U . . .
C51 C -0.3013(2) 0.1918(2) 0.8187(2) 0.0322(10) Uani 1 1 d . . . . .
C52 C -0.2434(2) 0.1728(2) 0.7767(2) 0.0305(10) Uani 1 1 d . . . . .
H16 H -0.1934 0.1908 0.7698 0.037 Uiso 1 1 calc R U . . .
C53 C -0.4686(3) 0.0844(3) 0.8123(3) 0.0491(13) Uani 1 1 d . . . . .
C54 C -0.4974(5) 0.1313(6) 0.7376(6) 0.129(4) Uani 1 1 d . . . . .
H57 H -0.4629 0.1285 0.6956 0.194 Uiso 1 1 calc R U . . .
H58 H -0.5476 0.1111 0.7425 0.194 Uiso 1 1 calc R U . . .
H59 H -0.4999 0.1841 0.7273 0.194 Uiso 1 1 calc R U . . .
C55 C -0.5214(4) 0.0898(7) 0.8740(6) 0.159(6) Uani 1 1 d . . . . .
H60 H -0.5211 0.1423 0.8647 0.239 Uiso 1 1 calc R U . . .
H61 H -0.5722 0.0733 0.8757 0.239 Uiso 1 1 calc R U . . .
H62 H -0.5062 0.0575 0.9226 0.239 Uiso 1 1 calc R U . . .
C56 C -0.4694(4) 0.0042(4) 0.8268(6) 0.108(3) Uani 1 1 d . . . . .
H63 H -0.4343 0.0002 0.7859 0.162 Uiso 1 1 calc R U . . .
H64 H -0.4543 -0.0279 0.8755 0.162 Uiso 1 1 calc R U . . .
H65 H -0.5203 -0.0122 0.8287 0.162 Uiso 1 1 calc R U . . .
C57 C -0.2895(2) 0.2455(3) 0.8515(3) 0.0359(11) Uani 1 1 d . . . . .
C58 C -0.3208(3) 0.2082(3) 0.9368(3) 0.0451(12) Uani 1 1 d . . . . .
H66 H -0.2945 0.1623 0.9625 0.068 Uiso 1 1 calc R U . . .
H67 H -0.3135 0.2433 0.9563 0.068 Uiso 1 1 calc R U . . .
H68 H -0.3747 0.1951 0.9463 0.068 Uiso 1 1 calc R U . . .
C59 C -0.3304(3) 0.3174(3) 0.8107(3) 0.0446(12) Uani 1 1 d . . . . .
H69 H -0.3100 0.3411 0.7559 0.067 Uiso 1 1 calc R U . . .
H70 H -0.3842 0.3044 0.8201 0.067 Uiso 1 1 calc R U . . .
H71 H -0.3231 0.3527 0.8300 0.067 Uiso 1 1 calc R U . . .
C60 C -0.2056(3) 0.2675(3) 0.8382(4) 0.0533(14) Uani 1 1 d . . . . .
H72 H -0.1844 0.2916 0.7835 0.080 Uiso 1 1 calc R U . . .
H73 H -0.2001 0.3029 0.8579 0.080 Uiso 1 1 calc R U . . .
H74 H -0.1788 0.2221 0.8645 0.080 Uiso 1 1 calc R U . . .
C61 C 0.0115(3) 0.3399(3) 0.4266(3) 0.0432(12) Uani 1 1 d . U . . .
C62 C -0.0216(4) 0.3859(3) 0.3668(3) 0.0654(16) Uani 1 1 d . U . . .
H17 H -0.0575 0.3650 0.3520 0.078 Uiso 1 1 calc R U . . .
C63 C -0.0025(5) 0.4634(4) 0.3273(4) 0.094(2) Uani 1 1 d . U . . .
C64 C 0.0493(4) 0.4916(4) 0.3492(5) 0.085(2) Uani 1 1 d . U . . .
H18 H 0.0632 0.5441 0.3212 0.102 Uiso 1 1 calc R U . . .
C65 C 0.0823(4) 0.4480(3) 0.4098(4) 0.0736(17) Uani 1 1 d . U . . .
C66 C 0.0624(3) 0.3706(3) 0.4492(3) 0.0533(14) Uani 1 1 d . U . . .
H19 H 0.0840 0.3388 0.4918 0.064 Uiso 1 1 calc R U . . .
C67 C 0.0031(8) 0.5120(6) 0.1957(6) 0.160(4) Uani 1 1 d . U . . .
H75 H 0.0564 0.5225 0.1924 0.240 Uiso 1 1 calc R U . . .
H76 H -0.0039 0.4615 0.2009 0.240 Uiso 1 1 calc R U . . .
H77 H -0.0130 0.5496 0.1494 0.240 Uiso 1 1 calc R U . . .
C68 C -0.0389(6) 0.5153(6) 0.2576(7) 0.137(3) Uani 1 1 d . U . . .
C69 C -0.1197(8) 0.5033(8) 0.2828(8) 0.201(6) Uani 1 1 d . U . . .
H78 H -0.1344 0.5092 0.3288 0.301 Uiso 1 1 calc R U . . .
H79 H -0.1443 0.5404 0.2427 0.301 Uiso 1 1 calc R U . . .
H80 H -0.1352 0.4522 0.2942 0.301 Uiso 1 1 calc R U . . .
C70 C -0.0348(7) 0.5963(6) 0.2438(6) 0.195(6) Uani 1 1 d . U . . .
H81 H -0.0647 0.5996 0.2877 0.292 Uiso 1 1 calc R U . . .
H82 H 0.0176 0.6126 0.2366 0.292 Uiso 1 1 calc R U . . .
H83 H -0.0548 0.6291 0.1981 0.292 Uiso 1 1 calc R U . . .
C71 C 0.1379(5) 0.4821(5) 0.4338(6) 0.104(2) Uani 1 1 d . U . . .
C72 C 0.1248(9) 0.5577(7) 0.4168(10) 0.205(5) Uani 1 1 d . U . . .
H84 H 0.0920 0.5784 0.3794 0.308 Uiso 1 1 calc R U . . .
H85 H 0.1005 0.5595 0.4633 0.308 Uiso 1 1 calc R U . . .
H86 H 0.1728 0.5877 0.3959 0.308 Uiso 1 1 calc R U . . .
C73 C 0.2079(7) 0.5107(8) 0.3640(8) 0.183(5) Uani 1 1 d . U . . .
H87 H 0.2310 0.4671 0.3608 0.274 Uiso 1 1 calc R U . . .
H88 H 0.1907 0.5435 0.3167 0.274 Uiso 1 1 calc R U . . .
H89 H 0.2451 0.5391 0.3719 0.274 Uiso 1 1 calc R U . . .
C74 C 0.1837(8) 0.4271(7) 0.4869(8) 0.188(5) Uani 1 1 d . U . . .
H90 H 0.1814 0.3790 0.4857 0.281 Uiso 1 1 calc R U . . .
H91 H 0.2361 0.4471 0.4713 0.281 Uiso 1 1 calc R U . . .
H92 H 0.1638 0.4190 0.5387 0.281 Uiso 1 1 calc R U . . .
C75 C 0.5048(3) -0.1420(2) 0.7172(3) 0.0343(10) Uani 1 1 d . . . . .
C76 C 0.5517(3) -0.1936(2) 0.7033(3) 0.0374(11) Uani 1 1 d . . . . .
C77 C 0.5939(3) -0.1566(3) 0.6302(3) 0.0350(11) Uani 1 1 d . . . . .
C78 C 0.5702(2) -0.0822(2) 0.6017(2) 0.0303(10) Uani 1 1 d . . . . .
C79 C 0.6048(2) -0.0257(3) 0.5306(2) 0.0332(10) Uani 1 1 d . . . . .
C80 C 0.5842(2) 0.0491(2) 0.5013(2) 0.0305(10) Uani 1 1 d . . . . .
C81 C 0.6234(2) 0.1060(2) 0.4302(2) 0.0325(10) Uani 1 1 d . . . . .
C82 C 0.5917(3) 0.1715(3) 0.4226(3) 0.0358(11) Uani 1 1 d . . . . .
C83 C 0.5357(2) 0.1545(2) 0.4883(2) 0.0334(10) Uani 1 1 d . . . . .
C84 C 0.4927(3) 0.2064(3) 0.5044(3) 0.0364(11) Uani 1 1 d . . . . .
C85 C 0.4309(3) 0.1840(3) 0.5633(3) 0.0373(11) Uani 1 1 d . . . . .
C86 C 0.3814(3) 0.2357(3) 0.5746(3) 0.0440(12) Uani 1 1 d . . . . .
H20 H 0.3859 0.2892 0.5450 0.053 Uiso 1 1 calc R U . . .
C87 C 0.3275(3) 0.1958(3) 0.6340(3) 0.0414(12) Uani 1 1 d . . . . .
H21 H 0.2857 0.2154 0.6539 0.050 Uiso 1 1 calc R U . . .
C88 C 0.3438(2) 0.1178(2) 0.6629(3) 0.0329(10) Uani 1 1 d . . . . .
C89 C 0.3062(2) 0.0606(3) 0.7315(2) 0.0333(10) Uani 1 1 d . . . . .
C90 C 0.3319(2) -0.0111(3) 0.7637(3) 0.0342(10) Uani 1 1 d . . . . .
C91 C 0.2997(3) -0.0696(3) 0.8384(3) 0.0393(11) Uani 1 1 d . . . . .
H22 H 0.2549 -0.0673 0.8701 0.047 Uiso 1 1 calc R U . . .
C92 C 0.3441(3) -0.1275(3) 0.8553(3) 0.0397(11) Uani 1 1 d . . . . .
H23 H 0.3385 -0.1731 0.9020 0.048 Uiso 1 1 calc R U . . .
C93 C 0.4024(2) -0.1073(3) 0.7889(2) 0.0339(10) Uani 1 1 d . . . . .
C94 C 0.4556(3) -0.1570(3) 0.7851(3) 0.0358(11) Uani 1 1 d . . . . .
C95 C 0.6536(3) -0.1765(3) 0.5875(3) 0.0368(11) Uani 1 1 d . . . . .
C96 C 0.6812(3) -0.2493(3) 0.6127(3) 0.0431(12) Uani 1 1 d . . . . .
H24 H 0.6575 -0.2894 0.6601 0.052 Uiso 1 1 calc R U . . .
C97 C 0.7414(3) -0.2630(3) 0.5700(3) 0.0445(12) Uani 1 1 d . . . . .
H25 H 0.7587 -0.3126 0.5876 0.053 Uiso 1 1 calc R U . . .
C98 C 0.7775(3) -0.2055(3) 0.5014(3) 0.0443(12) Uani 1 1 d . . . . .
H26 H 0.8196 -0.2154 0.4721 0.053 Uiso 1 1 calc R U . . .
C99 C 0.7520(3) -0.1336(3) 0.4754(3) 0.0370(11) Uani 1 1 d . . . . .
C100 C 0.6895(3) -0.1180(3) 0.5170(3) 0.0361(11) Uani 1 1 d . . . . .
C101 C 0.6845(3) 0.0872(3) 0.3865(2) 0.0353(11) Uani 1 1 d . . . . .
C102 C 0.7259(3) 0.1401(3) 0.3149(3) 0.0412(12) Uani 1 1 d . . . . .
H27 H 0.7112 0.1906 0.2914 0.049 Uiso 1 1 calc R U . . .
C103 C 0.7868(3) 0.1190(3) 0.2793(3) 0.0418(12) Uani 1 1 d . . . . .
H28 H 0.8147 0.1556 0.2319 0.050 Uiso 1 1 calc R U . . .
C104 C 0.8084(3) 0.0458(3) 0.3108(3) 0.0420(12) Uani 1 1 d . . . . .
H29 H 0.8509 0.0318 0.2855 0.050 Uiso 1 1 calc R U . . .
C105 C 0.7672(3) -0.0076(3) 0.3802(3) 0.0387(11) Uani 1 1 d . . . . .
C106 C 0.7050(3) 0.0120(3) 0.4182(2) 0.0343(10) Uani 1 1 d . . . . .
C107 C 0.5158(3) 0.2892(3) 0.4640(3) 0.0372(11) Uani 1 1 d . . . . .
C108 C 0.5640(3) 0.3129(3) 0.4955(3) 0.0442(12) Uani 1 1 d . . . . .
H30 H 0.5822 0.2766 0.5387 0.053 Uiso 1 1 calc R U . . .
C109 C 0.5862(3) 0.3892(3) 0.4649(3) 0.0535(14) Uani 1 1 d . . . . .
C110 C 0.5589(3) 0.4400(3) 0.4003(3) 0.0530(14) Uani 1 1 d . . . . .
H31 H 0.5751 0.4918 0.3771 0.064 Uiso 1 1 calc R U . . .
C111 C 0.5104(3) 0.4186(3) 0.3692(3) 0.0450(12) Uani 1 1 d . . . . .
C112 C 0.4887(3) 0.3423(3) 0.4013(3) 0.0418(12) Uani 1 1 d . . . . .
H32 H 0.4549 0.3265 0.3801 0.050 Uiso 1 1 calc R U . . .
C113 C 0.6392(4) 0.4156(4) 0.4995(4) 0.0719(19) Uani 1 1 d . . . . .
C114 C 0.6521(5) 0.3544(5) 0.5758(5) 0.113(3) Uani 1 1 d . . . . .
H93 H 0.6680 0.3092 0.5714 0.169 Uiso 1 1 calc R U . . .
H94 H 0.6913 0.3724 0.5918 0.169 Uiso 1 1 calc R U . . .
H95 H 0.6053 0.3420 0.6136 0.169 Uiso 1 1 calc R U . . .
C115 C 0.7169(4) 0.4371(6) 0.4422(7) 0.122(4) Uani 1 1 d . . . . .
H96 H 0.7358 0.3922 0.4388 0.183 Uiso 1 1 calc R U . . .
H97 H 0.7101 0.4760 0.3919 0.183 Uiso 1 1 calc R U . . .
H98 H 0.7531 0.4564 0.4602 0.183 Uiso 1 1 calc R U . . .
C116 C 0.6147(4) 0.4868(4) 0.5012(4) 0.080(2) Uani 1 1 d . . . . .
H99 H 0.6072 0.5242 0.4506 0.121 Uiso 1 1 calc R U . . .
H100 H 0.5674 0.4762 0.5380 0.121 Uiso 1 1 calc R U . . .
H101 H 0.6534 0.5066 0.5162 0.121 Uiso 1 1 calc R U . . .
C117 C 0.4821(3) 0.4757(3) 0.2969(3) 0.0566(15) Uani 1 1 d . . . . .
C118 C 0.5229(4) 0.4630(3) 0.2310(3) 0.0682(17) Uani 1 1 d . . . . .
H102 H 0.5773 0.4704 0.2251 0.102 Uiso 1 1 calc R U . . .
H103 H 0.5107 0.4114 0.2416 0.102 Uiso 1 1 calc R U . . .
H104 H 0.5068 0.4990 0.1840 0.102 Uiso 1 1 calc R U . . .
C119 C 0.4993(5) 0.5574(3) 0.2767(4) 0.082(2) Uani 1 1 d . . . . .
H105 H 0.5537 0.5667 0.2685 0.124 Uiso 1 1 calc R U . . .
H106 H 0.4812 0.5912 0.2302 0.124 Uiso 1 1 calc R U . . .
H107 H 0.4740 0.5669 0.3184 0.124 Uiso 1 1 calc R U . . .
C120 C 0.3977(4) 0.4650(4) 0.3087(4) 0.075(2) Uani 1 1 d . . . . .
H108 H 0.3842 0.4129 0.3219 0.112 Uiso 1 1 calc R U . . .
H109 H 0.3735 0.4755 0.3501 0.112 Uiso 1 1 calc R U . . .
H110 H 0.3806 0.4998 0.2619 0.112 Uiso 1 1 calc R U . . .
C121 C 0.2405(2) 0.0792(3) 0.7761(3) 0.0353(11) Uani 1 1 d . . . . .
C122 C 0.2426(2) 0.0687(3) 0.8482(2) 0.0362(11) Uani 1 1 d . . . . .
H33 H 0.2874 0.0527 0.8677 0.043 Uiso 1 1 calc R U . . .
C123 C 0.1805(3) 0.0811(3) 0.8932(3) 0.0383(11) Uani 1 1 d . . . . .
C124 C 0.1179(3) 0.1089(3) 0.8611(3) 0.0377(11) Uani 1 1 d . . . . .
H34 H 0.0760 0.1193 0.8902 0.045 Uiso 1 1 calc R U . . .
C125 C 0.1135(2) 0.1224(3) 0.7880(3) 0.0348(10) Uani 1 1 d . . . . .
C126 C 0.1753(2) 0.1067(3) 0.7464(3) 0.0357(11) Uani 1 1 d . . . . .
H35 H 0.1735 0.1148 0.6967 0.043 Uiso 1 1 calc R U . . .
C127 C 0.1833(3) 0.0619(3) 0.9759(3) 0.0472(13) Uani 1 1 d . . . . .
C128 C 0.2542(3) 0.0988(4) 0.9778(3) 0.0627(17) Uani 1 1 d . . . . .
H111 H 0.2984 0.0837 0.9531 0.094 Uiso 1 1 calc R U . . .
H112 H 0.2520 0.1539 0.9509 0.094 Uiso 1 1 calc R U . . .
H113 H 0.2576 0.0827 1.0308 0.094 Uiso 1 1 calc R U . . .
C129 C 0.1859(4) -0.0239(3) 1.0229(3) 0.0707(18) Uani 1 1 d . . . . .
H114 H 0.2298 -0.0413 1.0002 0.106 Uiso 1 1 calc R U . . .
H115 H 0.1894 -0.0366 1.0751 0.106 Uiso 1 1 calc R U . . .
H116 H 0.1400 -0.0487 1.0237 0.106 Uiso 1 1 calc R U . . .
C130 C 0.1153(3) 0.0847(4) 1.0135(3) 0.0600(16) Uani 1 1 d . . . . .
H117 H 0.0700 0.0607 1.0120 0.090 Uiso 1 1 calc R U . . .
H118 H 0.1184 0.0685 1.0665 0.090 Uiso 1 1 calc R U . . .
H119 H 0.1129 0.1397 0.9866 0.090 Uiso 1 1 calc R U . . .
C131 C 0.0420(3) 0.1503(3) 0.7556(3) 0.0438(12) Uani 1 1 d . . . . .
C132 C -0.0097(4) 0.0808(4) 0.7820(4) 0.096(3) Uani 1 1 d . . . . .
H120 H 0.0157 0.0472 0.7633 0.144 Uiso 1 1 calc R U . . .
H121 H -0.0220 0.0540 0.8377 0.144 Uiso 1 1 calc R U . . .
H122 H -0.0561 0.0965 0.7620 0.144 Uiso 1 1 calc R U . . .
C133 C 0.0019(5) 0.2001(6) 0.7850(6) 0.129(4) Uani 1 1 d . . . . .
H123 H -0.0090 0.1732 0.8407 0.194 Uiso 1 1 calc R U . . .
H124 H 0.0337 0.2459 0.7673 0.194 Uiso 1 1 calc R U . . .
H125 H -0.0453 0.2139 0.7663 0.194 Uiso 1 1 calc R U . . .
C134 C 0.0587(3) 0.1921(4) 0.6697(3) 0.074(2) Uani 1 1 d . . . . .
H126 H 0.0851 0.1595 0.6501 0.112 Uiso 1 1 calc R U . . .
H127 H 0.0114 0.2058 0.6511 0.112 Uiso 1 1 calc R U . . .
H128 H 0.0904 0.2379 0.6521 0.112 Uiso 1 1 calc R U . . .
C135 C 0.4626(3) -0.2246(3) 0.8585(3) 0.0366(11) Uani 1 1 d . . . . .
C136 C 0.5181(3) -0.2202(2) 0.8966(2) 0.0341(10) Uani 1 1 d . . . . .
H36 H 0.5508 -0.1760 0.8737 0.041 Uiso 1 1 calc R U . . .
C137 C 0.5261(3) -0.2783(3) 0.9660(3) 0.0380(11) Uani 1 1 d . . . . .
C138 C 0.4775(3) -0.3426(3) 0.9981(3) 0.0425(12) Uani 1 1 d . . . . .
H37 H 0.4824 -0.3833 1.0459 0.051 Uiso 1 1 calc R U . . .
C139 C 0.4219(3) -0.3488(3) 0.9621(3) 0.0430(12) Uani 1 1 d . . . . .
C140 C 0.4149(3) -0.2888(3) 0.8927(3) 0.0409(11) Uani 1 1 d . . . . .
H38 H 0.3766 -0.2919 0.8680 0.049 Uiso 1 1 calc R U . . .
C141 C 0.5497(4) -0.2337(6) 1.0554(5) 0.120(4) Uani 1 1 d . . . . .
H129 H 0.5321 -0.1847 1.0223 0.180 Uiso 1 1 calc R U . . .
H130 H 0.5071 -0.2660 1.0938 0.180 Uiso 1 1 calc R U . . .
H131 H 0.5872 -0.2263 1.0808 0.180 Uiso 1 1 calc R U . . .
C142 C 0.5845(3) -0.2705(3) 1.0089(3) 0.0429(12) Uani 1 1 d . . . . .
C143 C 0.6538(4) -0.2209(4) 0.9557(3) 0.083(2) Uani 1 1 d . . . . .
H132 H 0.6787 -0.2429 0.9238 0.125 Uiso 1 1 calc R U . . .
H133 H 0.6388 -0.1703 0.9233 0.125 Uiso 1 1 calc R U . . .
H134 H 0.6886 -0.2176 0.9857 0.125 Uiso 1 1 calc R U . . .
C144 C 0.6122(4) -0.3460(4) 1.0583(5) 0.097(3) Uani 1 1 d . . . . .
H135 H 0.6348 -0.3693 1.0267 0.146 Uiso 1 1 calc R U . . .
H136 H 0.6499 -0.3392 1.0836 0.146 Uiso 1 1 calc R U . . .
H137 H 0.5699 -0.3789 1.0966 0.146 Uiso 1 1 calc R U . . .
C145 C 0.3679(3) -0.4201(3) 0.9985(3) 0.0480(13) Uani 1 1 d . . . . .
C146 C 0.3779(4) -0.4557(4) 0.9474(5) 0.088(2) Uani 1 1 d . . . . .
H138 H 0.4305 -0.4676 0.9383 0.132 Uiso 1 1 calc R U . . .
H139 H 0.3456 -0.5023 0.9714 0.132 Uiso 1 1 calc R U . . .
H140 H 0.3640 -0.4206 0.8988 0.132 Uiso 1 1 calc R U . . .
C147 C 0.2900(4) -0.3992(4) 1.0169(5) 0.086(2) Uani 1 1 d . . . . .
H141 H 0.2886 -0.3764 1.0504 0.130 Uiso 1 1 calc R U . . .
H142 H 0.2742 -0.3629 0.9698 0.130 Uiso 1 1 calc R U . . .
H143 H 0.2558 -0.4445 1.0424 0.130 Uiso 1 1 calc R U . . .
C148 C 0.3856(4) -0.4801(4) 1.0775(4) 0.094(3) Uani 1 1 d . . . . .
H144 H 0.4366 -0.4967 1.0700 0.141 Uiso 1 1 calc R U . . .
H145 H 0.3820 -0.4573 1.1113 0.141 Uiso 1 1 calc R U . . .
H146 H 0.3493 -0.5236 1.1005 0.141 Uiso 1 1 calc R U . . .
C150 C 0.2062(10) 0.6367(10) 0.7879(11) 0.112(6) Uani 0.5 1 d . U P . .
H147 H 0.2007 0.6845 0.7415 0.134 Uiso 0.5 1 calc R U P . .
N1 N 0.03210(19) 0.12820(19) 0.50269(19) 0.0282(8) Uani 1 1 d . . . . .
N2 N 0.01486(19) -0.02252(18) 0.61484(19) 0.0264(8) Uani 1 1 d . . . . .
N3 N -0.10970(19) 0.01126(19) 0.69421(19) 0.0273(8) Uani 1 1 d . . . . .
N4 N -0.08950(19) 0.16021(18) 0.58713(19) 0.0269(8) Uani 1 1 d . . . . .
N5 N 0.16851(19) 0.00958(19) 0.45271(19) 0.0281(8) Uani 1 1 d . . . . .
N6 N 0.5144(2) -0.0718(2) 0.6522(2) 0.0324(9) Uani 1 1 d . . . . .
N7 N 0.5302(2) 0.0771(2) 0.5369(2) 0.0326(8) Uani 1 1 d . . . . .
N8 N 0.4068(2) 0.1101(2) 0.6180(2) 0.0357(9) Uani 1 1 d . . . . .
N9 N 0.3941(2) -0.0355(2) 0.7325(2) 0.0340(9) Uani 1 1 d . . . . .
N10 N 0.6652(2) -0.0440(2) 0.4895(2) 0.0315(8) Uani 1 1 d . . . . .
O1 O 0.29432(17) -0.02399(18) 0.36903(17) 0.0374(7) Uani 1 1 d . . . . .
O2 O 0.79153(18) -0.07939(19) 0.40831(18) 0.0433(8) Uani 1 1 d . . . . .
Ni1 Ni -0.03822(4) 0.06952(4) 0.59973(4) 0.02552(19) Uani 1 1 d . . . . .
Ni2 Ni 0.46120(4) 0.01985(4) 0.63515(4) 0.0315(2) Uani 1 1 d . . . . .
Cl1 Cl 0.11911(7) 0.31281(6) 0.31358(6) 0.0462(3) Uani 1 1 d . . . . .
Cl2 Cl 0.05460(7) -0.23947(6) 0.72460(7) 0.0412(3) Uani 1 1 d . . . . .
Cl3 Cl 0.55568(7) -0.28851(6) 0.76641(7) 0.0458(3) Uani 1 1 d . . . . .
Cl4 Cl 0.61469(7) 0.25919(7) 0.34466(7) 0.0494(3) Uani 1 1 d . . . . .
Cl8 Cl 0.2618(4) 0.5837(4) 0.7577(6) 0.225(4) Uani 0.5 1 d . U P . .
Cl9 Cl 0.1154(3) 0.5939(3) 0.8316(4) 0.166(3) Uani 0.5 1 d . U P . .
Cl10 Cl 0.2454(5) 0.6590(5) 0.8347(3) 0.199(4) Uani 0.5 1 d . U P . .
C149 C 0.2510(4) 0.2774(4) 0.7702(4) 0.0754(19) Uani 1 1 d . U . A 1
H148 H 0.2259 0.2273 0.8095 0.090 Uiso 1 1 calc R U . A 1
Cl6 Cl 0.34681(12) 0.27853(15) 0.76229(14) 0.1113(7) Uani 1 1 d . U . A 1
Cl5 Cl 0.219(3) 0.309(3) 0.695(3) 0.157(13) Uani 0.129(11) 1 d . U P A 1
Cl7 Cl 0.252(2) 0.348(3) 0.811(2) 0.153(11) Uani 0.129(11) 1 d . U P A 1
Cl11 Cl 0.2061(3) 0.3007(2) 0.84163(16) 0.1052(15) Uani 0.871(11) 1 d . U P A 2
Cl12 Cl 0.2244(3) 0.33762(17) 0.68288(16) 0.0739(9) Uani 0.871(11) 1 d . U P A 2

loop_
_atom_site_aniso_label
_atom_site_aniso_U_11
_atom_site_aniso_U_22
_atom_site_aniso_U_33
_atom_site_aniso_U_23
_atom_site_aniso_U_13
_atom_site_aniso_U_12
C1 0.039(2) 0.029(2) 0.019(2) -0.0059(19) -0.0077(19) 0.0020(19)
C2 0.039(2) 0.030(2) 0.018(2) -0.0050(19) -0.0016(19) 0.0003(19)
C3 0.037(2) 0.040(3) 0.017(2) -0.010(2) -0.0053(19) -0.002(2)
C4 0.035(2) 0.030(2) 0.016(2) -0.0092(18) -0.0078(18) 0.0028(18)
C5 0.032(2) 0.030(2) 0.019(2) -0.0129(18) -0.0049(18) 0.0013(18)
C6 0.035(2) 0.029(2) 0.019(2) -0.0122(18) -0.0084(19) 0.0060(18)
C7 0.036(2) 0.029(2) 0.024(2) -0.0117(19) -0.009(2) 0.0044(18)
C8 0.038(2) 0.030(2) 0.026(2) -0.012(2) -0.008(2) 0.0062(19)
C9 0.032(2) 0.025(2) 0.024(2) -0.0058(18) -0.0087(19) 0.0014(17)
C10 0.034(2) 0.026(2) 0.022(2) -0.0064(18) -0.0051(19) -0.0006(18)
C11 0.032(2) 0.027(2) 0.019(2) -0.0070(18) -0.0043(18) -0.0002(18)
C12 0.040(3) 0.028(2) 0.019(2) -0.0047(19) -0.003(2) 0.0018(19)
C13 0.031(2) 0.035(2) 0.025(2) -0.010(2) -0.0045(19) -0.0006(19)
C14 0.030(2) 0.034(2) 0.021(2) -0.0113(19) -0.0053(18) -0.0005(18)
C15 0.028(2) 0.033(2) 0.025(2) -0.0131(19) -0.0082(19) 0.0022(18)
C16 0.030(2) 0.035(2) 0.021(2) -0.0117(19) -0.0085(19) 0.0065(18)
C17 0.039(2) 0.031(2) 0.031(3) -0.013(2) -0.009(2) 0.0101(19)
C18 0.047(3) 0.026(2) 0.029(3) -0.006(2) -0.011(2) 0.009(2)
C19 0.037(2) 0.029(2) 0.023(2) -0.0093(19) -0.010(2) 0.0075(18)
C20 0.044(3) 0.031(2) 0.021(2) -0.0066(19) -0.008(2) 0.007(2)
C21 0.035(2) 0.038(2) 0.019(2) -0.014(2) -0.0034(19) 0.0012(19)
C22 0.043(3) 0.041(3) 0.020(2) -0.011(2) -0.006(2) 0.000(2)
C23 0.043(3) 0.048(3) 0.021(2) -0.015(2) 0.000(2) -0.003(2)
C24 0.039(3) 0.058(3) 0.025(3) -0.023(2) -0.001(2) 0.001(2)
C25 0.036(2) 0.044(3) 0.024(2) -0.019(2) -0.007(2) 0.004(2)
C26 0.034(2) 0.043(3) 0.020(2) -0.018(2) -0.0068(19) 0.0013(19)
C27 0.040(3) 0.034(2) 0.024(2) -0.014(2) -0.011(2) 0.0077(19)
C28 0.045(3) 0.036(2) 0.029(3) -0.015(2) -0.007(2) 0.007(2)
C29 0.052(3) 0.038(3) 0.040(3) -0.022(2) -0.016(2) 0.016(2)
C30 0.039(3) 0.054(3) 0.033(3) -0.027(2) -0.011(2) 0.016(2)
C31 0.036(2) 0.048(3) 0.022(2) -0.021(2) -0.005(2) 0.007(2)
C32 0.035(2) 0.039(2) 0.025(2) -0.020(2) -0.008(2) 0.0068(19)
C33 0.032(2) 0.031(2) 0.020(2) -0.0081(19) -0.0025(18) 0.0035(18)
C34 0.037(3) 0.038(2) 0.025(2) -0.009(2) -0.002(2) -0.002(2)
C35 0.034(2) 0.052(3) 0.022(2) -0.012(2) -0.003(2) 0.007(2)
C36 0.039(3) 0.041(3) 0.021(2) -0.002(2) -0.003(2) 0.008(2)
C37 0.035(2) 0.030(2) 0.023(2) -0.0063(19) -0.0005(19) 0.0092(18)
C38 0.032(2) 0.029(2) 0.024(2) -0.0089(19) -0.0049(19) 0.0038(18)
C39 0.039(3) 0.076(4) 0.029(3) -0.016(3) -0.011(2) -0.002(3)
C40 0.056(3) 0.100(5) 0.042(3) -0.039(3) -0.015(3) 0.011(3)
C41 0.069(4) 0.207(10) 0.118(7) -0.123(7) -0.064(5) 0.078(5)
C42 0.086(5) 0.126(6) 0.053(4) -0.025(4) -0.023(4) -0.038(5)
C43 0.040(3) 0.033(2) 0.027(3) -0.003(2) -0.003(2) 0.005(2)
C44 0.065(4) 0.040(3) 0.080(5) -0.017(3) -0.006(3) 0.009(3)
C45 0.052(3) 0.061(3) 0.030(3) -0.008(3) -0.001(2) -0.006(3)
C46 0.060(3) 0.040(3) 0.037(3) -0.008(2) -0.004(3) -0.013(2)
C47 0.031(2) 0.030(2) 0.022(2) -0.0075(19) -0.0051(18) 0.0028(18)
C48 0.035(2) 0.040(2) 0.029(2) -0.019(2) -0.010(2) 0.0038(19)
C49 0.032(2) 0.041(3) 0.034(3) -0.020(2) -0.007(2) 0.0049(19)
C50 0.031(2) 0.039(2) 0.030(3) -0.017(2) -0.004(2) 0.0079(19)
C51 0.035(2) 0.031(2) 0.029(2) -0.012(2) -0.010(2) 0.0080(18)
C52 0.027(2) 0.035(2) 0.024(2) -0.0100(19) -0.0045(18) 0.0044(18)
C53 0.034(3) 0.069(3) 0.062(4) -0.046(3) -0.006(3) 0.004(2)
C54 0.077(5) 0.135(8) 0.160(9) -0.037(7) -0.075(6) -0.007(5)
C55 0.054(4) 0.314(15) 0.204(11) -0.221(12) 0.058(6) -0.082(7)
C56 0.041(4) 0.086(5) 0.204(10) -0.085(6) 0.009(5) -0.019(3)
C57 0.035(2) 0.039(2) 0.037(3) -0.020(2) -0.009(2) 0.0064(19)
C58 0.060(3) 0.046(3) 0.036(3) -0.023(2) -0.014(2) 0.010(2)
C59 0.056(3) 0.039(3) 0.039(3) -0.020(2) -0.009(2) 0.010(2)
C60 0.042(3) 0.069(4) 0.071(4) -0.051(3) -0.009(3) 0.002(3)
C61 0.053(3) 0.029(2) 0.034(3) -0.009(2) 0.005(2) 0.006(2)
C62 0.071(3) 0.043(3) 0.047(3) 0.003(2) -0.002(3) 0.017(2)
C63 0.091(4) 0.053(3) 0.076(4) 0.009(3) 0.011(3) 0.020(3)
C64 0.081(4) 0.039(3) 0.086(4) -0.006(3) 0.029(3) 0.008(3)
C65 0.076(3) 0.049(3) 0.085(4) -0.039(3) 0.030(3) -0.009(3)
C66 0.061(3) 0.036(2) 0.050(3) -0.021(2) 0.021(2) -0.005(2)
C67 0.224(10) 0.140(8) 0.104(7) -0.044(6) -0.061(7) 0.107(7)
C68 0.123(5) 0.093(5) 0.113(5) 0.008(4) -0.001(5) 0.045(4)
C69 0.166(9) 0.186(10) 0.158(9) -0.002(8) -0.058(8) 0.071(8)
C70 0.210(9) 0.119(7) 0.118(7) 0.025(6) 0.034(7) 0.103(7)
C71 0.099(4) 0.068(4) 0.147(5) -0.062(4) 0.008(4) -0.023(3)
C72 0.233(11) 0.137(8) 0.305(12) -0.148(8) -0.062(10) -0.005(8)
C73 0.129(8) 0.178(9) 0.198(10) -0.062(8) -0.004(8) -0.021(7)
C74 0.230(10) 0.147(8) 0.214(10) -0.092(8) -0.070(9) -0.068(8)
C75 0.040(3) 0.036(2) 0.026(3) -0.014(2) -0.009(2) 0.006(2)
C76 0.048(3) 0.031(2) 0.033(3) -0.012(2) -0.015(2) 0.006(2)
C77 0.042(3) 0.038(3) 0.026(3) -0.014(2) -0.010(2) 0.001(2)
C78 0.036(2) 0.037(2) 0.019(2) -0.014(2) -0.009(2) 0.0067(19)
C79 0.036(2) 0.043(3) 0.023(2) -0.017(2) -0.010(2) 0.004(2)
C80 0.035(2) 0.036(2) 0.021(2) -0.014(2) -0.0086(19) 0.0039(19)
C81 0.037(2) 0.038(2) 0.023(2) -0.015(2) -0.005(2) 0.001(2)
C82 0.040(3) 0.040(3) 0.023(2) -0.012(2) -0.004(2) 0.004(2)
C83 0.036(2) 0.036(2) 0.024(2) -0.010(2) -0.006(2) 0.0066(19)
C84 0.041(3) 0.038(3) 0.022(2) -0.008(2) -0.005(2) 0.007(2)
C85 0.043(3) 0.035(3) 0.029(3) -0.011(2) -0.010(2) 0.007(2)
C86 0.050(3) 0.040(3) 0.031(3) -0.010(2) -0.006(2) 0.012(2)
C87 0.041(3) 0.043(3) 0.032(3) -0.012(2) -0.008(2) 0.010(2)
C88 0.035(2) 0.038(2) 0.025(2) -0.014(2) -0.008(2) 0.0078(19)
C89 0.033(2) 0.043(3) 0.024(2) -0.015(2) -0.008(2) 0.002(2)
C90 0.033(2) 0.042(3) 0.028(2) -0.016(2) -0.007(2) 0.002(2)
C91 0.035(2) 0.048(3) 0.030(3) -0.017(2) 0.001(2) 0.001(2)
C92 0.041(3) 0.040(3) 0.032(3) -0.013(2) -0.002(2) 0.000(2)
C93 0.037(2) 0.038(2) 0.021(2) -0.010(2) -0.002(2) 0.000(2)
C94 0.041(3) 0.039(3) 0.025(2) -0.012(2) -0.007(2) -0.002(2)
C95 0.045(3) 0.045(3) 0.027(3) -0.021(2) -0.010(2) 0.006(2)
C96 0.057(3) 0.041(3) 0.034(3) -0.019(2) -0.012(2) 0.007(2)
C97 0.050(3) 0.050(3) 0.041(3) -0.026(3) -0.015(3) 0.017(2)
C98 0.050(3) 0.052(3) 0.037(3) -0.027(3) -0.010(2) 0.013(2)
C99 0.042(3) 0.050(3) 0.024(3) -0.021(2) -0.008(2) 0.005(2)
C100 0.040(3) 0.042(3) 0.030(3) -0.018(2) -0.015(2) 0.007(2)
C101 0.040(3) 0.042(3) 0.024(2) -0.015(2) -0.007(2) -0.002(2)
C102 0.046(3) 0.042(3) 0.033(3) -0.017(2) -0.001(2) -0.004(2)
C103 0.045(3) 0.048(3) 0.030(3) -0.020(2) 0.004(2) -0.007(2)
C104 0.044(3) 0.051(3) 0.031(3) -0.022(2) 0.001(2) -0.006(2)
C105 0.040(3) 0.047(3) 0.038(3) -0.026(2) -0.012(2) 0.006(2)
C106 0.037(3) 0.045(3) 0.022(2) -0.017(2) -0.007(2) 0.003(2)
C107 0.038(3) 0.040(3) 0.028(3) -0.015(2) 0.003(2) 0.006(2)
C108 0.046(3) 0.042(3) 0.038(3) -0.016(2) -0.008(2) 0.014(2)
C109 0.060(3) 0.047(3) 0.060(4) -0.028(3) -0.020(3) 0.020(3)
C110 0.060(3) 0.035(3) 0.055(4) -0.018(3) -0.004(3) 0.005(2)
C111 0.051(3) 0.042(3) 0.034(3) -0.012(2) -0.006(2) 0.010(2)
C112 0.048(3) 0.043(3) 0.028(3) -0.012(2) -0.006(2) 0.008(2)
C113 0.077(4) 0.060(4) 0.098(5) -0.045(4) -0.041(4) 0.016(3)
C114 0.146(8) 0.092(5) 0.146(8) -0.067(6) -0.108(7) 0.041(5)
C115 0.061(5) 0.149(8) 0.221(12) -0.145(9) -0.019(6) 0.017(5)
C116 0.106(6) 0.070(4) 0.090(5) -0.049(4) -0.047(5) 0.033(4)
C117 0.075(4) 0.039(3) 0.035(3) -0.003(2) -0.009(3) 0.008(3)
C118 0.097(5) 0.056(3) 0.036(3) -0.012(3) -0.006(3) 0.003(3)
C119 0.129(6) 0.039(3) 0.067(4) -0.008(3) -0.040(4) 0.016(4)
C120 0.069(4) 0.064(4) 0.062(4) -0.002(3) -0.027(3) 0.020(3)
C121 0.034(2) 0.038(2) 0.030(3) -0.013(2) -0.007(2) 0.0013(19)
C122 0.033(2) 0.046(3) 0.025(2) -0.011(2) -0.008(2) 0.006(2)
C123 0.037(3) 0.048(3) 0.029(3) -0.017(2) -0.007(2) 0.006(2)
C124 0.033(2) 0.047(3) 0.027(3) -0.014(2) -0.002(2) 0.003(2)
C125 0.032(2) 0.040(3) 0.031(3) -0.017(2) -0.005(2) 0.0023(19)
C126 0.035(2) 0.042(3) 0.030(3) -0.017(2) -0.008(2) 0.004(2)
C127 0.040(3) 0.069(3) 0.030(3) -0.021(3) -0.009(2) 0.016(2)
C128 0.059(4) 0.100(5) 0.032(3) -0.032(3) -0.007(3) -0.013(3)
C129 0.098(5) 0.058(4) 0.039(3) -0.010(3) -0.013(3) 0.015(3)
C130 0.058(3) 0.095(5) 0.035(3) -0.037(3) -0.013(3) 0.019(3)
C131 0.032(2) 0.070(3) 0.042(3) -0.035(3) -0.014(2) 0.012(2)
C132 0.060(4) 0.107(6) 0.090(5) -0.009(4) -0.045(4) -0.025(4)
C133 0.111(6) 0.224(11) 0.169(9) -0.166(9) -0.111(7) 0.127(7)
C134 0.046(3) 0.106(5) 0.044(4) -0.008(3) -0.020(3) 0.006(3)
C135 0.040(3) 0.035(2) 0.027(3) -0.011(2) -0.001(2) 0.003(2)
C136 0.040(3) 0.032(2) 0.023(2) -0.009(2) 0.000(2) 0.0010(19)
C137 0.043(3) 0.041(3) 0.025(2) -0.015(2) 0.001(2) 0.006(2)
C138 0.050(3) 0.035(3) 0.028(3) -0.007(2) 0.000(2) 0.009(2)
C139 0.049(3) 0.030(2) 0.038(3) -0.012(2) 0.007(2) 0.002(2)
C140 0.042(3) 0.038(3) 0.036(3) -0.015(2) -0.001(2) 0.002(2)
C141 0.073(5) 0.256(12) 0.128(7) -0.163(9) -0.048(5) 0.076(6)
C142 0.048(3) 0.051(3) 0.021(2) -0.011(2) -0.006(2) 0.014(2)
C143 0.089(5) 0.104(5) 0.043(4) -0.015(4) -0.029(3) -0.031(4)
C144 0.087(5) 0.064(4) 0.118(7) -0.011(4) -0.059(5) 0.007(4)
C145 0.054(3) 0.031(2) 0.045(3) -0.011(2) 0.004(3) 0.000(2)
C146 0.093(5) 0.064(4) 0.106(6) -0.052(4) 0.021(4) -0.017(4)
C147 0.056(4) 0.059(4) 0.127(7) -0.041(4) 0.013(4) -0.006(3)
C148 0.087(5) 0.064(4) 0.088(6) 0.000(4) -0.016(4) -0.014(4)
C150 0.089(10) 0.084(10) 0.134(13) -0.020(9) -0.037(10) -0.041(8)
N1 0.036(2) 0.0268(18) 0.0188(18) -0.0072(15) -0.0090(16) 0.0035(15)
N2 0.0308(19) 0.0272(18) 0.0188(18) -0.0085(15) -0.0060(15) 0.0037(14)
N3 0.0303(19) 0.0283(18) 0.0229(19) -0.0120(16) -0.0046(15) 0.0041(15)
N4 0.0318(19) 0.0249(18) 0.0169(18) -0.0039(15) -0.0056(15) 0.0035(14)
N5 0.0338(19) 0.0317(19) 0.0191(19) -0.0123(16) -0.0050(16) 0.0037(15)
N6 0.038(2) 0.034(2) 0.023(2) -0.0103(17) -0.0065(17) -0.0011(16)
N7 0.037(2) 0.036(2) 0.0222(19) -0.0113(17) -0.0087(17) 0.0064(16)
N8 0.039(2) 0.039(2) 0.021(2) -0.0076(17) -0.0061(17) 0.0052(17)
N9 0.035(2) 0.036(2) 0.026(2) -0.0115(17) -0.0048(17) 0.0022(16)
N10 0.039(2) 0.038(2) 0.0207(19) -0.0154(17) -0.0077(17) 0.0046(16)
O1 0.0414(18) 0.0447(19) 0.0278(18) -0.0202(15) -0.0025(14) 0.0063(14)
O2 0.0484(19) 0.048(2) 0.0315(19) -0.0184(16) -0.0060(15) 0.0083(15)
Ni1 0.0308(4) 0.0246(4) 0.0164(4) -0.0061(3) -0.0042(3) 0.0041(3)
Ni2 0.0350(4) 0.0345(4) 0.0200(4) -0.0091(3) -0.0054(3) 0.0049(3)
Cl1 0.0628(8) 0.0320(6) 0.0240(6) -0.0019(5) 0.0049(5) 0.0020(5)
Cl2 0.0504(7) 0.0262(5) 0.0332(6) -0.0063(5) 0.0004(5) 0.0083(5)
Cl3 0.0588(7) 0.0341(6) 0.0343(7) -0.0105(5) -0.0026(6) 0.0082(5)
Cl4 0.0574(8) 0.0399(6) 0.0306(7) -0.0051(5) 0.0048(6) 0.0062(5)
Cl8 0.140(5) 0.139(5) 0.273(10) -0.008(6) 0.004(6) -0.051(5)
Cl9 0.103(4) 0.115(4) 0.184(6) 0.010(4) -0.032(4) 0.004(3)
Cl10 0.234(8) 0.260(9) 0.078(4) -0.055(5) -0.027(4) -0.053(7)
C149 0.102(5) 0.062(4) 0.063(4) -0.029(3) -0.024(4) 0.025(4)
Cl6 0.0894(14) 0.148(2) 0.1246(18) -0.0786(16) -0.0439(13) 0.0100(13)
Cl5 0.140(19) 0.13(2) 0.21(3) -0.073(19) -0.066(18) 0.04(2)
Cl7 0.18(2) 0.17(2) 0.113(17) -0.068(17) -0.050(16) 0.047(19)
Cl11 0.166(3) 0.087(2) 0.0590(16) -0.0345(15) -0.0215(18) 0.055(2)
Cl12 0.110(2) 0.0551(15) 0.0579(15) -0.0261(11) -0.0255(12) 0.0316(13)

loop_
_atom_type_symbol
_atom_type_description
_atom_type_scat_dispersion_real
_atom_type_scat_dispersion_imag
_atom_type_scat_source
C C 0.0181 0.0091 'International Tables Vol C Tables 4.2.6.8 and 6.1.1.4'
H H 0.0000 0.0000 'International Tables Vol C Tables 4.2.6.8 and 6.1.1.4'
N N 0.0311 0.0180 'International Tables Vol C Tables 4.2.6.8 and 6.1.1.4'
O O 0.0492 0.0322 'International Tables Vol C Tables 4.2.6.8 and 6.1.1.4'
Cl Cl 0.3639 0.7018 'International Tables Vol C Tables 4.2.6.8 and 6.1.1.4'
Ni Ni -3.0029 0.5091 'International Tables Vol C Tables 4.2.6.8 and 6.1.1.4'

loop_
_geom_angle_atom_site_label_1
_geom_angle_atom_site_label_2
_geom_angle_atom_site_label_3
_geom_angle
N1 C1 C20 123.7(4)
N1 C1 C2 110.1(4)
C20 C1 C2 126.2(4)
C3 C2 C1 107.9(4)
C3 C2 Cl1 125.1(3)
C1 C2 Cl1 126.9(4)
C2 C3 C4 105.4(4)
C2 C3 C21 134.6(4)
C4 C3 C21 119.9(4)
N1 C4 C5 127.0(4)
N1 C4 C3 112.0(4)
C5 C4 C3 120.9(4)
C4 C5 N5 119.7(4)
C4 C5 C6 121.7(4)
N5 C5 C6 118.5(4)
N2 C6 C5 126.2(4)
N2 C6 C7 112.9(4)
C5 C6 C7 120.8(4)
C8 C7 C6 104.7(4)
C8 C7 C27 134.7(4)
C6 C7 C27 120.5(4)
C7 C8 C9 107.8(4)
C7 C8 Cl2 125.3(3)
C9 C8 Cl2 126.9(3)
N2 C9 C10 124.0(4)
N2 C9 C8 110.5(4)
C10 C9 C8 125.5(4)
C11 C10 C9 121.8(4)
C11 C10 C33 116.8(4)
C9 C10 C33 121.1(4)
C10 C11 N3 127.4(4)
C10 C11 C12 122.4(4)
N3 C11 C12 110.2(4)
C13 C12 C11 107.5(4)
C12 C13 C14 107.2(4)
C15 C14 N3 126.5(4)
C15 C14 C13 122.9(4)
N3 C14 C13 110.1(4)
C14 C15 C16 121.3(4)
C14 C15 C47 119.5(4)
C16 C15 C47 118.8(4)
N4 C16 C15 125.4(4)
N4 C16 C17 111.2(4)
C15 C16 C17 123.3(4)
C18 C17 C16 106.9(4)
C17 C18 C19 107.5(4)
C20 C19 N4 127.1(4)
C20 C19 C18 122.6(4)
N4 C19 C18 110.3(4)
C19 C20 C1 122.9(4)
C19 C20 C61 115.8(4)
C1 C20 C61 121.1(4)
C26 C21 C22 118.7(4)
C26 C21 C3 117.7(4)
C22 C21 C3 123.6(4)
C23 C22 C21 120.9(4)
C22 C23 C24 119.6(4)
C25 C24 C23 120.5(5)
O1 C25 C24 116.0(4)
O1 C25 C26 123.7(4)
C24 C25 C26 120.4(4)
C21 C26 C25 119.9(4)
C21 C26 N5 121.3(4)
C25 C26 N5 118.8(4)
C28 C27 C32 119.2(4)
C28 C27 C7 124.1(4)
C32 C27 C7 116.7(4)
C29 C28 C27 121.2(4)
C28 C29 C30 119.8(4)
C31 C30 C29 120.5(5)
C30 C31 O1 117.1(4)
C30 C31 C32 121.1(4)
O1 C31 C32 121.8(4)
C27 C32 N5 122.2(4)
C27 C32 C31 118.1(4)
N5 C32 C31 119.7(4)
C34 C33 C38 119.8(4)
C34 C33 C10 117.0(4)
C38 C33 C10 123.0(4)
C35 C34 C33 121.1(4)
C34 C35 C36 117.9(4)
C34 C35 C39 122.4(4)
C36 C35 C39 119.7(4)
C35 C36 C37 122.8(4)
C38 C37 C36 117.4(4)
C38 C37 C43 123.1(4)
C36 C37 C43 119.4(4)
C33 C38 C37 120.9(4)
C41 C39 C40 113.3(5)
C41 C39 C35 110.2(5)
C40 C39 C35 110.0(4)
C41 C39 C42 109.7(6)
C40 C39 C42 103.2(5)
C35 C39 C42 110.3(4)
C44 C43 C45 109.5(4)
C44 C43 C37 109.5(4)
C45 C43 C37 109.5(4)
C44 C43 C46 108.0(5)
C45 C43 C46 108.3(4)
C37 C43 C46 112.0(4)
C48 C47 C52 118.7(4)
C48 C47 C15 121.1(4)
C52 C47 C15 120.2(4)
C47 C48 C49 121.6(4)
C50 C49 C48 118.2(4)
C50 C49 C53 121.4(4)
C48 C49 C53 120.4(4)
C49 C50 C51 122.1(4)
C52 C51 C50 117.7(4)
C52 C51 C57 123.0(4)
C50 C51 C57 119.3(4)
C51 C52 C47 121.6(4)
C55 C53 C56 109.1(7)
C55 C53 C49 113.6(5)
C56 C53 C49 111.7(4)
C55 C53 C54 108.1(7)
C56 C53 C54 107.0(6)
C49 C53 C54 107.0(5)
C58 C57 C59 109.9(4)
C58 C57 C60 108.3(4)
C59 C57 C60 108.5(4)
C58 C57 C51 110.7(4)
C59 C57 C51 107.9(4)
C60 C57 C51 111.5(4)
C62 C61 C66 119.9(5)
C62 C61 C20 122.7(5)
C66 C61 C20 117.4(4)
C61 C62 C63 120.0(7)
C64 C63 C62 118.8(7)
C64 C63 C68 121.5(8)
C62 C63 C68 119.7(9)
C63 C64 C65 123.0(6)
C64 C65 C66 117.7(7)
C64 C65 C71 121.3(7)
C66 C65 C71 121.1(7)
C61 C66 C65 120.6(6)
C67 C68 C69 127.2(15)
C67 C68 C70 108.5(9)
C69 C68 C70 96.0(10)
C67 C68 C63 106.8(8)
C69 C68 C63 107.5(9)
C70 C68 C63 109.7(11)
C72 C71 C74 129.7(10)
C72 C71 C65 113.0(9)
C74 C71 C65 115.3(7)
C72 C71 C73 89.8(9)
C74 C71 C73 91.9(9)
C65 C71 C73 103.5(8)
N6 C75 C94 123.8(4)
N6 C75 C76 109.9(4)
C94 C75 C76 126.4(4)
C77 C76 C75 109.0(4)
C77 C76 Cl3 125.0(4)
C75 C76 Cl3 126.1(4)
C76 C77 C78 103.9(4)
C76 C77 C95 134.6(4)
C78 C77 C95 121.2(4)
N6 C78 C79 125.3(4)
N6 C78 C77 113.6(4)
C79 C78 C77 120.9(4)
C78 C79 N10 118.3(4)
C78 C79 C80 122.5(4)
N10 C79 C80 119.1(4)
N7 C80 C79 126.2(4)
N7 C80 C81 112.8(4)
C79 C80 C81 121.0(4)
C82 C81 C80 104.7(4)
C82 C81 C101 135.0(4)
C80 C81 C101 120.3(4)
C81 C82 C83 108.5(4)
C81 C82 Cl4 125.2(4)
C83 C82 Cl4 126.3(4)
N7 C83 C84 123.8(4)
N7 C83 C82 109.7(4)
C84 C83 C82 126.4(4)
C85 C84 C83 122.3(4)
C85 C84 C107 115.8(4)
C83 C84 C107 121.7(4)
C84 C85 N8 126.8(4)
C84 C85 C86 122.9(4)
N8 C85 C86 110.2(4)
C87 C86 C85 107.4(4)
C86 C87 C88 107.7(5)
N8 C88 C89 125.6(4)
N8 C88 C87 110.2(4)
C89 C88 C87 123.8(4)
C90 C89 C88 121.9(4)
C90 C89 C121 118.7(4)
C88 C89 C121 119.1(4)
N9 C90 C89 125.7(4)
N9 C90 C91 110.4(4)
C89 C90 C91 123.7(4)
C92 C91 C90 107.7(4)
C91 C92 C93 106.5(4)
C94 C93 N9 127.5(4)
C94 C93 C92 121.8(4)
N9 C93 C92 110.7(4)
C93 C94 C75 121.7(4)
C93 C94 C135 116.8(4)
C75 C94 C135 121.4(4)
C100 C95 C96 118.5(5)
C100 C95 C77 116.9(4)
C96 C95 C77 124.5(4)
C97 C96 C95 120.9(5)
C96 C97 C98 120.7(5)
C97 C98 C99 119.7(5)
O2 C99 C98 116.4(4)
O2 C99 C100 122.6(4)
C98 C99 C100 121.1(5)
C99 C100 C95 119.1(4)
C99 C100 N10 119.8(4)
C95 C100 N10 121.0(4)
C106 C101 C102 118.5(4)
C106 C101 C81 117.5(4)
C102 C101 C81 124.0(4)
C103 C102 C101 120.6(5)
C102 C103 C104 121.2(5)
C103 C104 C105 119.0(5)
O2 C105 C104 116.1(4)
O2 C105 C106 122.7(4)
C104 C105 C106 121.2(5)
C105 C106 C101 119.4(4)
C105 C106 N10 119.3(4)
C101 C106 N10 121.3(4)
C112 C107 C108 119.3(4)
C112 C107 C84 124.2(4)
C108 C107 C84 116.4(4)
C107 C108 C109 121.3(5)
C108 C109 C110 116.8(5)
C108 C109 C113 121.5(5)
C110 C109 C113 121.7(5)
C111 C110 C109 123.1(5)
C110 C111 C112 118.7(5)
C110 C111 C117 122.1(5)
C112 C111 C117 119.1(5)
C107 C112 C111 120.6(5)
C116 C113 C114 113.0(6)
C116 C113 C109 111.1(5)
C114 C113 C109 113.3(5)
C116 C113 C115 105.9(6)
C114 C113 C115 107.5(7)
C109 C113 C115 105.4(6)
C120 C117 C119 106.9(5)
C120 C117 C118 111.9(5)
C119 C117 C118 107.9(5)
C120 C117 C111 110.1(4)
C119 C117 C111 112.7(5)
C118 C117 C111 107.4(5)
C122 C121 C126 118.5(4)
C122 C121 C89 120.4(4)
C126 C121 C89 121.1(4)
C121 C122 C123 121.8(4)
C124 C123 C122 117.4(4)
C124 C123 C127 122.8(4)
C122 C123 C127 119.7(4)
C123 C124 C125 123.1(4)
C126 C125 C124 117.6(4)
C126 C125 C131 120.8(4)
C124 C125 C131 121.5(4)
C125 C126 C121 121.5(4)
C130 C127 C128 109.9(5)
C130 C127 C129 106.8(5)
C128 C127 C129 108.2(5)
C130 C127 C123 112.8(4)
C128 C127 C123 110.2(4)
C129 C127 C123 108.8(5)
C133 C131 C134 109.2(6)
C133 C131 C132 108.2(6)
C134 C131 C132 108.8(5)
C133 C131 C125 111.5(4)
C134 C131 C125 111.9(4)
C132 C131 C125 107.2(4)
C140 C135 C136 118.7(4)
C140 C135 C94 123.5(4)
C136 C135 C94 117.6(4)
C137 C136 C135 121.5(4)
C136 C137 C138 118.0(4)
C136 C137 C142 120.7(4)
C138 C137 C142 121.2(4)
C139 C138 C137 122.0(4)
C140 C139 C138 118.4(4)
C140 C139 C145 119.9(5)
C138 C139 C145 121.6(4)
C135 C140 C139 121.3(5)
C141 C142 C144 110.7(6)
C141 C142 C143 106.5(6)
C144 C142 C143 106.3(5)
C141 C142 C137 109.0(4)
C144 C142 C137 111.4(5)
C143 C142 C137 112.8(4)
C147 C145 C146 114.9(6)
C147 C145 C139 108.9(4)
C146 C145 C139 109.3(5)
C147 C145 C148 104.7(6)
C146 C145 C148 107.9(5)
C139 C145 C148 111.0(5)
Cl10 C150 Cl8 109.8(12)
Cl10 C150 Cl9 115.5(14)
Cl8 C150 Cl9 111.6(9)
C4 N1 C1 104.5(3)
C4 N1 Ni1 127.1(3)
C1 N1 Ni1 128.4(3)
C6 N2 C9 104.1(3)
C6 N2 Ni1 127.4(3)
C9 N2 Ni1 128.5(3)
C14 N3 C11 104.9(3)
C14 N3 Ni1 128.1(3)
C11 N3 Ni1 126.5(3)
C16 N4 C19 104.1(3)
C16 N4 Ni1 129.1(3)
C19 N4 Ni1 126.6(3)
C5 N5 C32 121.3(3)
C5 N5 C26 120.5(3)
C32 N5 C26 118.2(4)
C78 N6 C75 103.6(4)
C78 N6 Ni2 127.8(3)
C75 N6 Ni2 128.6(3)
C80 N7 C83 104.3(4)
C80 N7 Ni2 127.3(3)
C83 N7 Ni2 128.4(3)
C88 N8 C85 104.4(4)
C88 N8 Ni2 128.5(3)
C85 N8 Ni2 126.4(3)
C90 N9 C93 104.5(4)
C90 N9 Ni2 128.5(3)
C93 N9 Ni2 126.8(3)
C79 N10 C100 121.5(4)
C79 N10 C106 120.9(4)
C100 N10 C106 117.6(4)
C25 O1 C31 117.8(4)
C99 O2 C105 118.0(4)
N4 Ni1 N3 89.42(14)
N4 Ni1 N1 90.40(14)
N3 Ni1 N1 178.47(14)
N4 Ni1 N2 178.42(14)
N3 Ni1 N2 90.06(14)
N1 Ni1 N2 90.16(14)
N9 Ni2 N8 89.60(16)
N9 Ni2 N6 90.04(15)
N8 Ni2 N6 178.98(15)
N9 Ni2 N7 179.04(16)
N8 Ni2 N7 90.10(15)
N6 Ni2 N7 90.27(15)
Cl5 C149 Cl6 117.6(18)
Cl5 C149 Cl7 114.1(17)
Cl6 C149 Cl7 86.6(11)

loop_
_geom_bond_atom_site_label_1
_geom_bond_atom_site_label_2
_geom_bond_distance
C1 N1 1.388(5)
C1 C20 1.400(6)
C1 C2 1.413(6)
C2 C3 1.370(6)
C2 Cl1 1.727(4)
C3 C4 1.416(6)
C3 C21 1.444(6)
C4 N1 1.371(6)
C4 C5 1.381(6)
C5 N5 1.392(5)
C5 C6 1.407(6)
C6 N2 1.366(5)
C6 C7 1.423(6)
C7 C8 1.378(6)
C7 C27 1.444(6)
C8 C9 1.416(6)
C8 Cl2 1.716(4)
C9 N2 1.388(5)
C9 C10 1.404(6)
C10 C11 1.380(6)
C10 C33 1.492(6)
C11 N3 1.389(5)
C11 C12 1.427(6)
C12 C13 1.336(6)
C13 C14 1.440(6)
C14 C15 1.374(6)
C14 N3 1.375(6)
C15 C16 1.399(6)
C15 C47 1.489(6)
C16 N4 1.366(6)
C16 C17 1.434(6)
C17 C18 1.326(6)
C18 C19 1.431(6)
C19 C20 1.372(6)
C19 N4 1.389(5)
C20 C61 1.499(6)
C21 C26 1.389(6)
C21 C22 1.420(6)
C22 C23 1.371(7)
C23 C24 1.384(7)
C24 C25 1.382(6)
C25 O1 1.361(5)
C25 C26 1.394(6)
C26 N5 1.418(5)
C27 C28 1.400(6)
C27 C32 1.401(6)
C28 C29 1.361(7)
C29 C30 1.381(7)
C30 C31 1.358(7)
C31 O1 1.376(5)
C31 C32 1.410(6)
C32 N5 1.406(6)
C33 C34 1.388(6)
C33 C38 1.391(6)
C34 C35 1.385(6)
C35 C36 1.392(7)
C35 C39 1.547(7)
C36 C37 1.397(6)
C37 C38 1.395(6)
C37 C43 1.530(6)
C39 C41 1.466(9)
C39 C40 1.502(8)
C39 C42 1.573(9)
C43 C44 1.524(7)
C43 C45 1.529(7)
C43 C46 1.533(7)
C47 C48 1.388(6)
C47 C52 1.398(6)
C48 C49 1.389(6)
C49 C50 1.385(6)
C49 C53 1.523(6)
C50 C51 1.410(6)
C51 C52 1.382(6)
C51 C57 1.548(6)
C53 C55 1.470(9)
C53 C56 1.495(9)
C53 C54 1.543(10)
C57 C58 1.524(7)
C57 C59 1.533(6)
C57 C60 1.539(7)
C61 C62 1.368(7)
C61 C66 1.382(8)
C62 C63 1.398(9)
C63 C64 1.354(12)
C63 C68 1.563(13)
C64 C65 1.367(11)
C65 C66 1.396(8)
C65 C71 1.510(11)
C67 C68 1.370(14)
C68 C69 1.447(15)
C68 C70 1.519(17)
C71 C72 1.411(14)
C71 C74 1.493(15)
C71 C73 1.599(15)
C75 N6 1.396(6)
C75 C94 1.396(7)
C75 C76 1.411(7)
C76 C77 1.385(7)
C76 Cl3 1.736(4)
C77 C78 1.409(6)
C77 C95 1.421(7)
C78 N6 1.382(6)
C78 C79 1.391(6)
C79 N10 1.393(6)
C79 C80 1.397(6)
C80 N7 1.367(6)
C80 C81 1.422(6)
C81 C82 1.368(6)
C81 C101 1.436(7)
C82 C83 1.419(6)
C82 Cl4 1.723(5)
C83 N7 1.391(6)
C83 C84 1.400(7)
C84 C85 1.382(7)
C84 C107 1.503(6)
C85 N8 1.395(6)
C85 C86 1.419(7)
C86 C87 1.325(7)
C87 C88 1.433(6)
C88 N8 1.371(6)
C88 C89 1.387(6)
C89 C90 1.379(6)
C89 C121 1.501(7)
C90 N9 1.377(6)
C90 C91 1.436(6)
C91 C92 1.334(7)
C92 C93 1.442(7)
C93 C94 1.379(7)
C93 N9 1.383(6)
C94 C135 1.497(6)
C95 C100 1.406(7)
C95 C96 1.411(7)
C96 C97 1.364(7)
C97 C98 1.380(7)
C98 C99 1.380(7)
C99 O2 1.361(6)
C99 C100 1.397(7)
C100 N10 1.407(6)
C101 C106 1.403(7)
C101 C102 1.415(6)
C102 C103 1.367(7)
C103 C104 1.377(7)
C104 C105 1.393(7)
C105 O2 1.369(6)
C105 C106 1.393(7)
C106 N10 1.422(6)
C107 C112 1.387(6)
C107 C108 1.391(7)
C108 C109 1.398(7)
C109 C110 1.400(8)
C109 C113 1.530(8)
C110 C111 1.362(8)
C111 C112 1.392(7)
C111 C117 1.548(7)
C113 C116 1.495(9)
C113 C114 1.514(10)
C113 C115 1.574(11)
C117 C120 1.512(8)
C117 C119 1.522(8)
C117 C118 1.526(9)
C121 C122 1.386(6)
C121 C126 1.405(6)
C122 C123 1.401(7)
C123 C124 1.385(6)
C123 C127 1.547(7)
C124 C125 1.395(6)
C125 C126 1.390(6)
C125 C131 1.533(6)
C127 C130 1.497(7)
C127 C128 1.524(7)
C127 C129 1.533(8)
C131 C133 1.491(8)
C131 C134 1.512(8)
C131 C132 1.524(8)
C135 C140 1.382(6)
C135 C136 1.410(6)
C136 C137 1.375(6)
C137 C138 1.397(7)
C137 C142 1.548(7)
C138 C139 1.392(7)
C139 C140 1.385(7)
C139 C145 1.549(7)
C141 C142 1.493(8)
C142 C144 1.504(8)
C142 C143 1.520(8)
C145 C147 1.488(8)
C145 C146 1.496(9)
C145 C148 1.575(8)
C150 Cl10 1.513(18)
C150 Cl8 1.68(2)
C150 Cl9 1.754(16)
N1 Ni1 1.969(4)
N2 Ni1 1.970(3)
N3 Ni1 1.948(3)
N4 Ni1 1.941(3)
N6 Ni2 1.957(4)
N7 Ni2 1.968(4)
N8 Ni2 1.945(4)
N9 Ni2 1.936(4)
C149 Cl5 1.57(5)
C149 Cl6 1.716(8)
C149 Cl7 1.95(4)

loop_
_geom_torsion_atom_site_label_1
_geom_torsion_atom_site_label_2
_geom_torsion_atom_site_label_3
_geom_torsion_atom_site_label_4
_geom_torsion
N1 C1 C2 C3 -1.6(5)
C20 C1 C2 C3 177.3(4)
N1 C1 C2 Cl1 178.4(3)
C20 C1 C2 Cl1 -2.7(7)
C1 C2 C3 C4 0.5(5)
Cl1 C2 C3 C4 -179.5(3)
C1 C2 C3 C21 -175.3(5)
Cl1 C2 C3 C21 4.7(7)
C2 C3 C4 N1 0.7(5)
C21 C3 C4 N1 177.3(4)
C2 C3 C4 C5 -176.7(4)
C21 C3 C4 C5 -0.1(6)
N1 C4 C5 N5 -175.6(4)
C3 C4 C5 N5 1.4(6)
N1 C4 C5 C6 1.2(6)
C3 C4 C5 C6 178.2(4)
C4 C5 C6 N2 -1.9(6)
N5 C5 C6 N2 175.0(4)
C4 C5 C6 C7 -177.4(4)
N5 C5 C6 C7 -0.5(6)
N2 C6 C7 C8 -0.8(5)
C5 C6 C7 C8 175.3(4)
N2 C6 C7 C27 -177.5(3)
C5 C6 C7 C27 -1.4(6)
C6 C7 C8 C9 -0.4(5)
C27 C7 C8 C9 175.6(4)
C6 C7 C8 Cl2 177.6(3)
C27 C7 C8 Cl2 -6.3(7)
C7 C8 C9 N2 1.4(5)
Cl2 C8 C9 N2 -176.6(3)
C7 C8 C9 C10 -179.1(4)
Cl2 C8 C9 C10 2.9(6)
N2 C9 C10 C11 11.5(6)
C8 C9 C10 C11 -168.0(4)
N2 C9 C10 C33 -161.7(4)
C8 C9 C10 C33 18.9(6)
C9 C10 C11 N3 -7.7(7)
C33 C10 C11 N3 165.8(4)
C9 C10 C11 C12 172.9(4)
C33 C10 C11 C12 -13.7(6)
C10 C11 C12 C13 -179.7(4)
N3 C11 C12 C13 0.8(5)
C11 C12 C13 C14 -2.3(5)
C12 C13 C14 C15 -169.0(4)
C12 C13 C14 N3 3.3(5)
N3 C14 C15 C16 -1.1(6)
C13 C14 C15 C16 169.8(4)
N3 C14 C15 C47 -173.9(4)
C13 C14 C15 C47 -2.9(6)
C14 C15 C16 N4 3.5(6)
C47 C15 C16 N4 176.3(4)
C14 C15 C16 C17 -174.0(4)
C47 C15 C16 C17 -1.2(6)
N4 C16 C17 C18 -0.9(5)
C15 C16 C17 C18 176.8(4)
C16 C17 C18 C19 0.5(5)
C17 C18 C19 C20 177.9(4)
C17 C18 C19 N4 0.0(5)
N4 C19 C20 C1 3.9(7)
C18 C19 C20 C1 -173.7(4)
N4 C19 C20 C61 -172.6(4)
C18 C19 C20 C61 9.9(6)
N1 C1 C20 C19 -8.8(7)
C2 C1 C20 C19 172.4(4)
N1 C1 C20 C61 167.5(4)
C2 C1 C20 C61 -11.3(7)
C2 C3 C21 C26 174.3(5)
C4 C3 C21 C26 -1.1(6)
C2 C3 C21 C22 -2.5(8)
C4 C3 C21 C22 -177.9(4)
C26 C21 C22 C23 0.2(6)
C3 C21 C22 C23 176.9(4)
C21 C22 C23 C24 0.2(7)
C22 C23 C24 C25 -0.8(7)
C23 C24 C25 O1 -178.6(4)
C23 C24 C25 C26 1.0(7)
C22 C21 C26 C25 0.1(6)
C3 C21 C26 C25 -176.9(4)
C22 C21 C26 N5 178.0(4)
C3 C21 C26 N5 1.0(6)
O1 C25 C26 C21 179.0(4)
C24 C25 C26 C21 -0.7(6)
O1 C25 C26 N5 1.0(6)
C24 C25 C26 N5 -178.6(4)
C8 C7 C27 C28 5.7(8)
C6 C7 C27 C28 -178.7(4)
C8 C7 C27 C32 -173.0(5)
C6 C7 C27 C32 2.5(6)
C32 C27 C28 C29 2.2(7)
C7 C27 C28 C29 -176.6(4)
C27 C28 C29 C30 -0.7(7)
C28 C29 C30 C31 -0.9(7)
C29 C30 C31 O1 -179.9(4)
C29 C30 C31 C32 0.8(7)
C28 C27 C32 N5 179.4(4)
C7 C27 C32 N5 -1.7(6)
C28 C27 C32 C31 -2.2(6)
C7 C27 C32 C31 176.7(4)
C30 C31 C32 C27 0.7(6)
O1 C31 C32 C27 -178.5(4)
C30 C31 C32 N5 179.1(4)
O1 C31 C32 N5 -0.1(6)
C11 C10 C33 C34 -94.5(5)
C9 C10 C33 C34 79.0(6)
C11 C10 C33 C38 81.5(6)
C9 C10 C33 C38 -105.0(5)
C38 C33 C34 C35 1.1(7)
C10 C33 C34 C35 177.2(4)
C33 C34 C35 C36 0.8(7)
C33 C34 C35 C39 -179.8(5)
C34 C35 C36 C37 -1.7(7)
C39 C35 C36 C37 178.9(5)
C35 C36 C37 C38 0.6(7)
C35 C36 C37 C43 -178.3(4)
C34 C33 C38 C37 -2.2(7)
C10 C33 C38 C37 -178.1(4)
C36 C37 C38 C33 1.4(7)
C43 C37 C38 C33 -179.8(4)
C34 C35 C39 C41 -110.0(7)
C36 C35 C39 C41 69.5(7)
C34 C35 C39 C40 124.4(6)
C36 C35 C39 C40 -56.1(7)
C34 C35 C39 C42 11.3(7)
C36 C35 C39 C42 -169.2(5)
C38 C37 C43 C44 120.6(5)
C36 C37 C43 C44 -60.5(6)
C38 C37 C43 C45 -119.3(5)
C36 C37 C43 C45 59.6(6)
C38 C37 C43 C46 0.9(7)
C36 C37 C43 C46 179.7(4)
C14 C15 C47 C48 -67.5(5)
C16 C15 C47 C48 119.6(4)
C14 C15 C47 C52 111.3(5)
C16 C15 C47 C52 -61.6(5)
C52 C47 C48 C49 0.0(6)
C15 C47 C48 C49 178.8(4)
C47 C48 C49 C50 1.2(7)
C47 C48 C49 C53 180.0(4)
C48 C49 C50 C51 -0.5(7)
C53 C49 C50 C51 -179.3(4)
C49 C50 C51 C52 -1.3(6)
C49 C50 C51 C57 177.4(4)
C50 C51 C52 C47 2.5(6)
C57 C51 C52 C47 -176.1(4)
C48 C47 C52 C51 -1.9(6)
C15 C47 C52 C51 179.3(4)
C50 C49 C53 C55 -15.6(9)
C48 C49 C53 C55 165.6(7)
C50 C49 C53 C56 -139.6(6)
C48 C49 C53 C56 41.7(7)
C50 C49 C53 C54 103.6(7)
C48 C49 C53 C54 -75.1(7)
C52 C51 C57 C58 -126.3(4)
C50 C51 C57 C58 55.1(5)
C52 C51 C57 C59 113.4(5)
C50 C51 C57 C59 -65.2(5)
C52 C51 C57 C60 -5.7(6)
C50 C51 C57 C60 175.7(4)
C19 C20 C61 C62 -87.9(6)
C1 C20 C61 C62 95.6(6)
C19 C20 C61 C66 90.0(5)
C1 C20 C61 C66 -86.5(6)
C66 C61 C62 C63 1.6(9)
C20 C61 C62 C63 179.5(6)
C61 C62 C63 C64 0.4(11)
C61 C62 C63 C68 178.4(7)
C62 C63 C64 C65 -2.0(12)
C68 C63 C64 C65 -180.0(8)
C63 C64 C65 C66 1.5(10)
C63 C64 C65 C71 -178.0(7)
C62 C61 C66 C65 -2.1(8)
C20 C61 C66 C65 179.9(5)
C64 C65 C66 C61 0.6(9)
C71 C65 C66 C61 -179.9(6)
C64 C63 C68 C67 93.5(13)
C62 C63 C68 C67 -84.5(12)
C64 C63 C68 C69 -127.2(12)
C62 C63 C68 C69 54.9(14)
C64 C63 C68 C70 -23.9(12)
C62 C63 C68 C70 158.1(8)
C64 C65 C71 C72 29.3(13)
C66 C65 C71 C72 -150.2(10)
C64 C65 C71 C74 -165.1(9)
C66 C65 C71 C74 15.4(12)
C64 C65 C71 C73 -66.4(10)
C66 C65 C71 C73 114.1(8)
N6 C75 C76 C77 2.1(5)
C94 C75 C76 C77 -177.9(4)
N6 C75 C76 Cl3 -177.0(3)
C94 C75 C76 Cl3 3.0(7)
C75 C76 C77 C78 -0.3(5)
Cl3 C76 C77 C78 178.8(3)
C75 C76 C77 C95 173.7(5)
Cl3 C76 C77 C95 -7.1(8)
C76 C77 C78 N6 -1.6(5)
C95 C77 C78 N6 -176.7(4)
C76 C77 C78 C79 174.8(4)
C95 C77 C78 C79 -0.3(6)
N6 C78 C79 N10 173.9(4)
C77 C78 C79 N10 -2.1(6)
N6 C78 C79 C80 -2.2(7)
C77 C78 C79 C80 -178.2(4)
C78 C79 C80 N7 1.0(7)
N10 C79 C80 N7 -175.0(4)
C78 C79 C80 C81 176.7(4)
N10 C79 C80 C81 0.7(6)
N7 C80 C81 C82 0.1(5)
C79 C80 C81 C82 -176.1(4)
N7 C80 C81 C101 177.2(4)
C79 C80 C81 C101 1.0(6)
C80 C81 C82 C83 1.1(5)
C101 C81 C82 C83 -175.3(5)
C80 C81 C82 Cl4 -177.3(3)
C101 C81 C82 Cl4 6.3(8)
C81 C82 C83 N7 -2.0(5)
Cl4 C82 C83 N7 176.4(3)
C81 C82 C83 C84 176.7(4)
Cl4 C82 C83 C84 -5.0(7)
N7 C83 C84 C85 -12.7(7)
C82 C83 C84 C85 168.8(4)
N7 C83 C84 C107 160.7(4)
C82 C83 C84 C107 -17.8(7)
C83 C84 C85 N8 6.5(7)
C107 C84 C85 N8 -167.3(4)
C83 C84 C85 C86 -171.9(4)
C107 C84 C85 C86 14.3(7)
C84 C85 C86 C87 178.2(4)
N8 C85 C86 C87 -0.5(6)
C85 C86 C87 C88 1.9(5)
C86 C87 C88 N8 -2.8(5)
C86 C87 C88 C89 169.8(4)
N8 C88 C89 C90 3.1(7)
C87 C88 C89 C90 -168.3(4)
N8 C88 C89 C121 176.6(4)
C87 C88 C89 C121 5.2(6)
C88 C89 C90 N9 -2.1(7)
C121 C89 C90 N9 -175.6(4)
C88 C89 C90 C91 172.7(4)
C121 C89 C90 C91 -0.8(6)
N9 C90 C91 C92 3.9(5)
C89 C90 C91 C92 -171.6(4)
C90 C91 C92 C93 -3.4(5)
C91 C92 C93 C94 -175.8(4)
C91 C92 C93 N9 1.9(5)
N9 C93 C94 C75 -7.1(7)
C92 C93 C94 C75 170.2(4)
N9 C93 C94 C135 167.9(4)
C92 C93 C94 C135 -14.9(6)
N6 C75 C94 C93 12.1(7)
C76 C75 C94 C93 -167.9(4)
N6 C75 C94 C135 -162.6(4)
C76 C75 C94 C135 17.4(7)
C76 C77 C95 C100 -170.9(5)
C78 C77 C95 C100 2.4(6)
C76 C77 C95 C96 5.8(8)
C78 C77 C95 C96 179.0(4)
C100 C95 C96 C97 0.2(7)
C77 C95 C96 C97 -176.4(4)
C95 C96 C97 C98 0.9(7)
C96 C97 C98 C99 -0.5(7)
C97 C98 C99 O2 178.3(4)
C97 C98 C99 C100 -0.9(7)
O2 C99 C100 C95 -177.2(4)
C98 C99 C100 C95 1.9(7)
O2 C99 C100 N10 0.3(6)
C98 C99 C100 N10 179.4(4)
C96 C95 C100 C99 -1.5(6)
C77 C95 C100 C99 175.3(4)
C96 C95 C100 N10 -179.0(4)
C77 C95 C100 N10 -2.1(6)
C82 C81 C101 C106 173.6(5)
C80 C81 C101 C106 -2.4(6)
C82 C81 C101 C102 -4.8(8)
C80 C81 C101 C102 179.2(4)
C106 C101 C102 C103 -3.2(7)
C81 C101 C102 C103 175.2(4)
C101 C102 C103 C104 1.7(7)
C102 C103 C104 C105 0.1(7)
C103 C104 C105 O2 179.8(4)
C103 C104 C105 C106 -0.3(7)
O2 C105 C106 C101 178.6(4)
C104 C105 C106 C101 -1.2(7)
O2 C105 C106 N10 0.8(6)
C104 C105 C106 N10 -179.1(4)
C102 C101 C106 C105 2.9(6)
C81 C101 C106 C105 -175.6(4)
C102 C101 C106 N10 -179.3(4)
C81 C101 C106 N10 2.2(6)
C85 C84 C107 C112 -89.7(6)
C83 C84 C107 C112 96.5(6)
C85 C84 C107 C108 86.3(5)
C83 C84 C107 C108 -87.5(6)
C112 C107 C108 C109 -0.6(8)
C84 C107 C108 C109 -176.8(5)
C107 C108 C109 C110 -1.4(8)
C107 C108 C109 C113 179.9(5)
C108 C109 C110 C111 2.9(9)
C113 C109 C110 C111 -178.4(6)
C109 C110 C111 C112 -2.3(9)
C109 C110 C111 C117 -179.0(5)
C108 C107 C112 C111 1.2(7)
C84 C107 C112 C111 177.1(5)
C110 C111 C112 C107 0.2(8)
C117 C111 C112 C107 177.0(5)
C108 C109 C113 C116 -139.1(6)
C110 C109 C113 C116 42.3(9)
C108 C109 C113 C114 -10.6(9)
C110 C109 C113 C114 170.8(7)
C108 C109 C113 C115 106.7(7)
C110 C109 C113 C115 -71.9(7)
C110 C111 C117 C120 -132.4(6)
C112 C111 C117 C120 50.9(7)
C110 C111 C117 C119 -13.2(8)
C112 C111 C117 C119 170.1(6)
C110 C111 C117 C118 105.5(6)
C112 C111 C117 C118 -71.2(6)
C90 C89 C121 C122 55.7(6)
C88 C89 C121 C122 -118.1(5)
C90 C89 C121 C126 -123.7(5)
C88 C89 C121 C126 62.6(6)
C126 C121 C122 C123 3.3(7)
C89 C121 C122 C123 -176.0(4)
C121 C122 C123 C124 -3.9(7)
C121 C122 C123 C127 174.6(5)
C122 C123 C124 C125 2.1(7)
C127 C123 C124 C125 -176.3(5)
C123 C124 C125 C126 0.2(7)
C123 C124 C125 C131 177.5(4)
C124 C125 C126 C121 -0.9(7)
C131 C125 C126 C121 -178.2(4)
C122 C121 C126 C125 -0.8(7)
C89 C121 C126 C125 178.5(4)
C124 C123 C127 C130 -6.5(7)
C122 C123 C127 C130 175.0(5)
C124 C123 C127 C128 -129.8(5)
C122 C123 C127 C128 51.8(7)
C124 C123 C127 C129 111.7(6)
C122 C123 C127 C129 -66.7(6)
C126 C125 C131 C133 -149.9(6)
C124 C125 C131 C133 32.8(8)
C126 C125 C131 C134 -27.4(7)
C124 C125 C131 C134 155.4(5)
C126 C125 C131 C132 91.8(6)
C124 C125 C131 C132 -85.5(6)
C93 C94 C135 C140 80.7(6)
C75 C94 C135 C140 -104.3(6)
C93 C94 C135 C136 -95.4(5)
C75 C94 C135 C136 79.5(6)
C140 C135 C136 C137 0.7(7)
C94 C135 C136 C137 177.0(4)
C135 C136 C137 C138 0.1(7)
C135 C136 C137 C142 -176.6(4)
C136 C137 C138 C139 -0.3(7)
C142 C137 C138 C139 176.4(5)
C137 C138 C139 C140 -0.4(8)
C137 C138 C139 C145 -179.6(5)
C136 C135 C140 C139 -1.4(7)
C94 C135 C140 C139 -177.5(5)
C138 C139 C140 C135 1.3(8)
C145 C139 C140 C135 -179.6(5)
C136 C137 C142 C141 86.4(7)
C138 C137 C142 C141 -90.2(7)
C136 C137 C142 C144 -151.1(6)
C138 C137 C142 C144 32.2(7)
C136 C137 C142 C143 -31.6(7)
C138 C137 C142 C143 151.7(5)
C140 C139 C145 C147 -64.4(7)
C138 C139 C145 C147 114.7(6)
C140 C139 C145 C146 61.9(7)
C138 C139 C145 C146 -118.9(6)
C140 C139 C145 C148 -179.2(5)
C138 C139 C145 C148 -0.1(7)
C5 C4 N1 C1 175.6(4)
C3 C4 N1 C1 -1.6(4)
C5 C4 N1 Ni1 -4.7(6)
C3 C4 N1 Ni1 178.1(3)
C20 C1 N1 C4 -177.0(4)
C2 C1 N1 C4 1.9(4)
C20 C1 N1 Ni1 3.2(6)
C2 C1 N1 Ni1 -177.8(3)
C5 C6 N2 C9 -174.2(4)
C7 C6 N2 C9 1.6(4)
C5 C6 N2 Ni1 6.0(6)
C7 C6 N2 Ni1 -178.2(3)
C10 C9 N2 C6 178.7(4)
C8 C9 N2 C6 -1.8(4)
C10 C9 N2 Ni1 -1.6(6)
C8 C9 N2 Ni1 177.9(3)
C15 C14 N3 C11 169.2(4)
C13 C14 N3 C11 -2.7(4)
C15 C14 N3 Ni1 -2.8(6)
C13 C14 N3 Ni1 -174.7(3)
C10 C11 N3 C14 -178.3(4)
C12 C11 N3 C14 1.2(4)
C10 C11 N3 Ni1 -6.1(6)
C12 C11 N3 Ni1 173.4(3)
C15 C16 N4 C19 -176.8(4)
C17 C16 N4 C19 0.9(4)
C15 C16 N4 Ni1 -1.8(6)
C17 C16 N4 Ni1 175.9(3)
C20 C19 N4 C16 -178.3(4)
C18 C19 N4 C16 -0.6(4)
C20 C19 N4 Ni1 6.5(6)
C18 C19 N4 Ni1 -175.7(3)
C4 C5 N5 C32 178.3(4)
C6 C5 N5 C32 1.4(5)
C4 C5 N5 C26 -1.4(5)
C6 C5 N5 C26 -178.4(3)
C27 C32 N5 C5 -0.2(6)
C31 C32 N5 C5 -178.6(4)
C27 C32 N5 C26 179.5(4)
C31 C32 N5 C26 1.2(5)
C21 C26 N5 C5 0.2(6)
C25 C26 N5 C5 178.1(4)
C21 C26 N5 C32 -179.5(4)
C25 C26 N5 C32 -1.6(5)
C79 C78 N6 C75 -173.3(4)
C77 C78 N6 C75 2.9(5)
C79 C78 N6 Ni2 7.3(6)
C77 C78 N6 Ni2 -176.5(3)
C94 C75 N6 C78 177.0(4)
C76 C75 N6 C78 -3.0(5)
C94 C75 N6 Ni2 -3.6(6)
C76 C75 N6 Ni2 176.4(3)
C79 C80 N7 C83 174.7(4)
C81 C80 N7 C83 -1.3(5)
C79 C80 N7 Ni2 -4.9(6)
C81 C80 N7 Ni2 179.1(3)
C84 C83 N7 C80 -176.7(4)
C82 C83 N7 C80 2.0(5)
C84 C83 N7 Ni2 2.9(6)
C82 C83 N7 Ni2 -178.4(3)
C89 C88 N8 C85 -170.0(4)
C87 C88 N8 C85 2.4(5)
C89 C88 N8 Ni2 0.5(6)
C87 C88 N8 Ni2 172.9(3)
C84 C85 N8 C88 -179.8(4)
C86 C85 N8 C88 -1.2(5)
C84 C85 N8 Ni2 9.5(7)
C86 C85 N8 Ni2 -172.0(3)
C89 C90 N9 C93 172.8(4)
C91 C90 N9 C93 -2.6(5)
C89 C90 N9 Ni2 -2.5(6)
C91 C90 N9 Ni2 -177.9(3)
C94 C93 N9 C90 178.0(4)
C92 C93 N9 C90 0.5(5)
C94 C93 N9 Ni2 -6.6(7)
C92 C93 N9 Ni2 175.9(3)
C78 C79 N10 C100 2.3(6)
C80 C79 N10 C100 178.6(4)
C78 C79 N10 C106 -177.1(4)
C80 C79 N10 C106 -0.9(6)
C99 C100 N10 C79 -177.7(4)
C95 C100 N10 C79 -0.2(6)
C99 C100 N10 C106 1.8(6)
C95 C100 N10 C106 179.3(4)
C105 C106 N10 C79 177.2(4)
C101 C106 N10 C79 -0.6(6)
C105 C106 N10 C100 -2.3(6)
C101 C106 N10 C100 179.9(4)
C24 C25 O1 C31 179.7(4)
C26 C25 O1 C31 0.1(6)
C30 C31 O1 C25 -179.8(4)
C32 C31 O1 C25 -0.6(6)
C98 C99 O2 C105 179.0(4)
C100 C99 O2 C105 -1.9(6)
C104 C105 O2 C99 -178.8(4)
C106 C105 O2 C99 1.3(6)
